data_7023476
loop_
_publ_author_name
'Yuasa, Junpei'
'Dan, Misato'
'Kawai, Tsuyoshi'

_publ_section_title
;
 Phosphorescent properties of metal-free diphosphine ligands and effects
 of copper binding.
;
_journal_issue 45
_journal_name_full 'Dalton transactions (Cambridge, England : 2003)'
_journal_page_first 16096
_journal_page_last 16101
_journal_paper_doi 10.1039/c3dt51390d
_journal_volume 42
_journal_year 2013
_chemical_formula_moiety 'C43 H35 Cu N2 O P2, F6 P, C H Cl3'
_chemical_formula_sum 'C44 H36 Cl3 Cu F6 N2 O P3'
_chemical_formula_weight 985.60
_space_group_IT_number 4
_symmetry_cell_setting monoclinic
_symmetry_Int_Tables_number 4
_symmetry_space_group_name_Hall 'P 2yb'
_symmetry_space_group_name_H-M 'P 1 21 1'
_atom_sites_solution_hydrogens geom
_atom_sites_solution_primary direct
_atom_sites_solution_secondary difmap
_cell_angle_alpha 90.0000
_cell_angle_beta 105.3489(7)
_cell_angle_gamma 90.0000
_cell_formula_units_Z 4
_cell_length_a 9.34779(17)
_cell_length_b 26.3269(5)
_cell_length_c 19.0803(4)
_cell_measurement_reflns_used 56662
_cell_measurement_temperature 123
_cell_measurement_theta_max 27.48
_cell_measurement_theta_min 3.10
_cell_volume 4528.15(15)
_computing_cell_refinement 'RAPID AUTO'
_computing_data_collection 'RAPID AUTO (Rigaku, ????)'
_computing_data_reduction 'RAPID AUTO'
_computing_molecular_graphics 'CrystalStructure 4.0'
_computing_publication_material 'CrystalStructure 4.0 (Rigaku, 2010)'
_computing_structure_refinement 'SHELXL97 (Sheldrick, 2008)'
_computing_structure_solution 'Il Milione (Burla, et al., 2007)'
_diffrn_ambient_temperature 123
_diffrn_detector_area_resol_mean 10.000
_diffrn_measured_fraction_theta_full 0.998
_diffrn_measured_fraction_theta_max 0.998
_diffrn_measurement_device_type 'Rigaku R-AXIS RAPID'
_diffrn_measurement_method \w
_diffrn_radiation_type 'Mo K\a'
_diffrn_radiation_wavelength 0.71075
_diffrn_reflns_av_R_equivalents 0.0330
_diffrn_reflns_limit_h_max 12
_diffrn_reflns_limit_h_min -10
_diffrn_reflns_limit_k_max 34
_diffrn_reflns_limit_k_min -34
_diffrn_reflns_limit_l_max 24
_diffrn_reflns_limit_l_min -24
_diffrn_reflns_number 78726
_diffrn_reflns_theta_full 27.47
_diffrn_reflns_theta_max 27.48
_diffrn_standards_number 0
_exptl_absorpt_coefficient_mu 0.826
_exptl_absorpt_correction_T_max 0.944
_exptl_absorpt_correction_T_min 0.794
_exptl_absorpt_correction_type multi-scan
_exptl_absorpt_process_details 'ABSCOR (Rigaku, 1995)'
_exptl_crystal_colour colorless
_exptl_crystal_density_diffrn 1.446
_exptl_crystal_density_method 'not measured'
_exptl_crystal_description block
_exptl_crystal_F_000 2004.00
_exptl_crystal_size_max 0.140
_exptl_crystal_size_mid 0.130
_exptl_crystal_size_min 0.070
_platon_squeeze_details
;
;
_refine_diff_density_max 2.990
_refine_diff_density_min -2.060
_refine_ls_abs_structure_details 'Flack, H. D. (1983), Acta Cryst. A39, 876-881.  10108 Friedel Pairs'
_refine_ls_abs_structure_Flack 0.416(19)
_refine_ls_extinction_method none
_refine_ls_goodness_of_fit_ref 1.094
_refine_ls_hydrogen_treatment constr
_refine_ls_number_parameters 1102
_refine_ls_number_reflns 20695
_refine_ls_number_restraints 5
_refine_ls_R_factor_gt 0.0634
_refine_ls_shift/su_max 0.000
_refine_ls_structure_factor_coef Fsqd
_refine_ls_weighting_details 'w = 1/[\s^2^(Fo^2^)+(0.1045P)^2^+4.5413P] where P=(Fo^2^+2Fc^2^)/3'
_refine_ls_weighting_scheme calc
_refine_ls_wR_factor_ref 0.1852
_reflns_number_gt 16807
_reflns_number_total 20695
_reflns_threshold_expression F^2^>2.0\s(F^2^)
_cod_data_source_file c3dt51390d.txt
_cod_data_source_block Cu(xantphos)(MeCN)Et2O-CHC
_cod_database_code 7023476

loop_
_symmetry_equiv_pos_site_id
_symmetry_equiv_pos_as_xyz
1 +X,+Y,+Z
2 -X,1/2+Y,-Z

loop_
_atom_site_label
_atom_site_type_symbol
_atom_site_fract_x
_atom_site_fract_y
_atom_site_fract_z
_atom_site_U_iso_or_equiv
_atom_site_adp_type
_atom_site_occupancy
_atom_site_symmetry_multiplicity
_atom_site_calc_flag
_atom_site_refinement_flags
_atom_site_disorder_assembly
_atom_site_disorder_group
Cu1 Cu 0.17475(8) 0.32868(2) 0.26773(4) 0.03246(19) Uani 1.0 2 d . . .
Cu2 Cu 0.17461(8) 0.61956(2) 0.26796(5) 0.03216(19) Uani 1.0 2 d . . .
Cl1 Cl -0.4610(3) 0.4789(4) -0.09539(13) 0.1574(16) Uani 1.0 2 d . . .
Cl2 Cl -0.1986(5) 0.52810(9) -0.03337(18) 0.1178(14) Uani 1.0 2 d . . .
Cl3 Cl -0.1799(4) 0.42182(11) -0.03314(15) 0.0863(8) Uani 1.0 2 d . . .
Cl4 Cl 0.04618(17) 0.47396(12) 0.83718(7) 0.0701(4) Uani 1.0 2 d . . .
Cl5 Cl 0.2296(4) 0.52370(18) 0.7600(2) 0.165(3) Uani 1.0 2 d . . .
Cl6 Cl 0.2209(3) 0.4103(2) 0.76568(15) 0.1459(19) Uani 1.0 2 d . . .
P1 P 0.11128(17) 0.28937(6) 0.15785(10) 0.0284(4) Uani 1.0 2 d . . .
P2 P 0.10155(19) 0.28802(7) 0.35767(10) 0.0346(4) Uani 1.0 2 d . . .
P3 P 0.10214(18) 0.66074(7) 0.35827(10) 0.0333(4) Uani 1.0 2 d . . .
P4 P 0.11268(17) 0.65911(6) 0.15812(9) 0.0266(4) Uani 1.0 2 d . . .
P5 P 0.70491(13) 0.47396(10) 0.54432(5) 0.0425(3) Uani 1.0 2 d . . .
P6 P 0.64455(11) 0.47436(12) 0.18438(6) 0.0460(3) Uani 1.0 2 d . . .
F1 F 0.8536(5) 0.4756(3) 0.60916(14) 0.0774(10) Uani 1.0 2 d . . .
F2 F 0.6064(5) 0.4728(3) 0.60137(17) 0.0778(10) Uani 1.0 2 d . . .
F3 F 0.5568(3) 0.4744(3) 0.47895(16) 0.0618(7) Uani 1.0 2 d . . .
F4 F 0.7995(3) 0.4747(2) 0.48597(11) 0.0404(5) Uani 1.0 2 d . . .
F5 F 0.7057(6) 0.41315(16) 0.5443(3) 0.0561(13) Uani 1.0 2 d . . .
F6 F 0.7065(7) 0.53376(18) 0.5457(3) 0.0626(15) Uani 1.0 2 d . . .
F7 F 0.7487(4) 0.4738(4) 0.26403(17) 0.0896(12) Uani 1.0 2 d . . .
F8 F 0.5117(5) 0.4818(5) 0.2128(4) 0.158(4) Uani 1.0 2 d . . .
F9 F 0.5457(4) 0.4725(3) 0.10185(16) 0.0737(9) Uani 1.0 2 d . . .
F10 F 0.7717(7) 0.4552(5) 0.1537(4) 0.187(7) Uani 1.0 2 d . . .
F11 F 0.6075(12) 0.4160(3) 0.1895(4) 0.151(4) Uani 1.0 2 d . . .
F12 F 0.6710(15) 0.5289(3) 0.1818(5) 0.238(8) Uani 1.0 2 d . . .
O1 O 0.1452(5) 0.20802(18) 0.2658(3) 0.0292(10) Uani 1.0 2 d . . .
O2 O 0.1454(5) 0.73895(18) 0.2651(3) 0.0280(10) Uani 1.0 2 d . . .
N1 N 0.3882(7) 0.3510(3) 0.3056(3) 0.0361(13) Uani 1.0 2 d . . .
N2 N 0.3858(7) 0.5979(3) 0.3073(4) 0.0378(14) Uani 1.0 2 d . . .
N3A N 0.0768(15) 0.5500(5) 0.2891(7) 0.046(4) Uani 0.502(11) 2 d P A 1
N3B N 0.1138(12) 0.5463(5) 0.2250(6) 0.032(3) Uani 0.498(11) 2 d P A 2
N4A N 0.1105(15) 0.4029(5) 0.2317(8) 0.043(4) Uani 0.502(11) 2 d P A 1
N4B N 0.0735(11) 0.3989(5) 0.2878(6) 0.035(3) Uani 0.498(11) 2 d P A 2
C1 C 0.1513(7) 0.3237(3) 0.0805(4) 0.0298(14) Uani 1.0 2 d . . .
C2 C 0.2742(7) 0.3563(3) 0.0973(4) 0.0291(13) Uani 1.0 2 d . . .
C3 C 0.3061(8) 0.3830(3) 0.0395(5) 0.0393(17) Uani 1.0 2 d . . .
C4 C 0.2197(9) 0.3754(3) -0.0306(5) 0.0433(18) Uani 1.0 2 d . . .
C5 C 0.1016(9) 0.3440(3) -0.0453(5) 0.0425(17) Uani 1.0 2 d . . .
C6 C 0.0635(8) 0.3180(3) 0.0101(5) 0.0380(16) Uani 1.0 2 d . . .
C7 C -0.0861(8) 0.2780(3) 0.1270(4) 0.0321(15) Uani 1.0 2 d . . .
C8 C -0.1772(7) 0.3211(3) 0.1134(4) 0.0347(15) Uani 1.0 2 d . . .
C9 C -0.3336(8) 0.3162(4) 0.0894(5) 0.0432(18) Uani 1.0 2 d . . .
C10 C -0.3963(8) 0.2672(3) 0.0819(4) 0.0394(17) Uani 1.0 2 d . . .
C11 C -0.3057(8) 0.2253(4) 0.0936(5) 0.0440(18) Uani 1.0 2 d . . .
C12 C -0.1500(7) 0.2305(3) 0.1176(4) 0.0370(16) Uani 1.0 2 d . . .
C13 C 0.2124(7) 0.1942(3) 0.2123(3) 0.0263(13) Uani 1.0 2 d . . .
C14 C 0.1937(7) 0.2269(3) 0.1527(4) 0.0258(13) Uani 1.0 2 d . . .
C15 C 0.2572(7) 0.2102(3) 0.0970(4) 0.0333(15) Uani 1.0 2 d . . .
C16 C 0.3264(8) 0.1652(3) 0.1013(5) 0.0398(17) Uani 1.0 2 d . . .
C17 C 0.3483(7) 0.1344(3) 0.1619(4) 0.0343(15) Uani 1.0 2 d . . .
C18 C 0.2892(8) 0.1480(3) 0.2168(4) 0.0358(16) Uani 1.0 2 d . . .
C19 C 0.2979(8) 0.1150(3) 0.2866(4) 0.0300(14) Uani 1.0 2 d . . .
C20 C 0.3066(7) 0.1502(3) 0.3487(4) 0.0275(13) Uani 1.0 2 d . . .
C21 C 0.3775(9) 0.1420(3) 0.4228(4) 0.0365(16) Uani 1.0 2 d . . .
C22 C 0.3682(8) 0.1747(3) 0.4773(4) 0.0367(16) Uani 1.0 2 d . . .
C23 C 0.2809(8) 0.2191(3) 0.4610(4) 0.0350(15) Uani 1.0 2 d . . .
C24 C 0.2075(7) 0.2309(3) 0.3897(4) 0.0291(14) Uani 1.0 2 d . . .
C25 C 0.2233(7) 0.1968(3) 0.3346(4) 0.0264(13) Uani 1.0 2 d . . .
C26 C 0.1498(9) 0.0832(3) 0.2719(4) 0.0426(18) Uani 1.0 2 d . . .
C27 C 0.4296(10) 0.0794(3) 0.3011(5) 0.0447(19) Uani 1.0 2 d . . .
C28 C 0.1160(8) 0.3237(3) 0.4417(4) 0.0402(17) Uani 1.0 2 d . . .
C29 C 0.2397(9) 0.3577(3) 0.4630(4) 0.0402(17) Uani 1.0 2 d . . .
C30 C 0.2531(10) 0.3892(3) 0.5242(5) 0.049(2) Uani 1.0 2 d . . .
C31 C 0.1418(13) 0.3861(4) 0.5604(5) 0.073(3) Uani 1.0 2 d . . .
C32 C 0.0162(10) 0.3549(4) 0.5383(5) 0.054(2) Uani 1.0 2 d . . .
C33 C 0.0110(9) 0.3247(4) 0.4795(5) 0.0487(19) Uani 1.0 2 d . . .
C34 C -0.0873(8) 0.2638(3) 0.3349(4) 0.0392(17) Uani 1.0 2 d . . .
C35 C -0.1279(10) 0.2171(4) 0.3658(6) 0.060(3) Uani 1.0 2 d . . .
C36 C -0.2712(10) 0.2028(5) 0.3451(7) 0.069(3) Uani 1.0 2 d . . .
C37 C -0.3762(10) 0.2294(5) 0.2972(6) 0.077(4) Uani 1.0 2 d . . .
C38 C -0.3467(9) 0.2741(6) 0.2649(6) 0.073(4) Uani 1.0 2 d . . .
C39 C -0.1936(8) 0.2910(4) 0.2853(5) 0.054(3) Uani 1.0 2 d . . .
C40 C 0.5000(8) 0.3662(3) 0.3323(4) 0.0336(15) Uani 1.0 2 d . . .
C41 C 0.6464(9) 0.3876(4) 0.3680(5) 0.050(2) Uani 1.0 2 d . . .
C42A C 0.1183(17) 0.4374(5) 0.1901(8) 0.043(4) Uiso 0.502(11) 2 d PD A 1
C42B C 0.0581(17) 0.4324(6) 0.3267(8) 0.043(4) Uiso 0.498(11) 2 d PD A 2
C43A C 0.1319(15) 0.4787(6) 0.1452(7) 0.047(4) Uiso 0.502(11) 2 d PD A 1
C43B C 0.0228(18) 0.4718(10) 0.3791(9) 0.068(5) Uiso 0.498(11) 2 d PD A 2
C44 C -0.0870(9) 0.6852(4) 0.3343(5) 0.049(2) Uani 1.0 2 d . . .
C45 C -0.1995(8) 0.6576(4) 0.2845(4) 0.052(2) Uani 1.0 2 d . . .
C46 C -0.3380(10) 0.6747(5) 0.2671(5) 0.068(4) Uani 1.0 2 d . . .
C47 C -0.3834(10) 0.7185(6) 0.2964(6) 0.089(5) Uani 1.0 2 d . . .
C48 C -0.2724(12) 0.7472(5) 0.3461(6) 0.076(4) Uani 1.0 2 d . . .
C49 C -0.1238(8) 0.7279(4) 0.3627(5) 0.051(2) Uani 1.0 2 d . . .
C50 C 0.1174(8) 0.6223(3) 0.4396(4) 0.0365(15) Uani 1.0 2 d . . .
C51 C 0.0048(9) 0.6256(4) 0.4786(4) 0.050(2) Uani 1.0 2 d . . .
C52 C 0.0294(12) 0.5906(5) 0.5386(6) 0.073(3) Uani 1.0 2 d . . .
C53 C 0.1413(10) 0.5587(3) 0.5598(4) 0.053(3) Uani 1.0 2 d . . .
C54 C 0.2481(11) 0.5591(3) 0.5222(5) 0.053(3) Uani 1.0 2 d . . .
C55 C 0.2334(9) 0.5907(4) 0.4637(5) 0.050(2) Uani 1.0 2 d . . .
C56 C 0.2223(7) 0.7529(3) 0.3374(4) 0.0317(14) Uani 1.0 2 d . . .
C57 C 0.2134(8) 0.7178(3) 0.3893(4) 0.0362(16) Uani 1.0 2 d . . .
C58 C 0.2877(8) 0.7292(4) 0.4604(4) 0.0408(17) Uani 1.0 2 d . . .
C59 C 0.3676(9) 0.7716(4) 0.4763(5) 0.0437(18) Uani 1.0 2 d . . .
C60 C 0.3818(8) 0.8063(3) 0.4224(4) 0.0381(16) Uani 1.0 2 d . . .
C61 C 0.3009(8) 0.7955(3) 0.3507(4) 0.0333(15) Uani 1.0 2 d . . .
C62 C 0.2973(8) 0.8324(3) 0.2859(4) 0.0381(16) Uani 1.0 2 d . . .
C63 C 0.2883(7) 0.80067(19) 0.2207(4) 0.0234(12) Uani 1.0 2 d . . .
C64 C 0.3468(8) 0.8138(3) 0.1614(4) 0.0361(16) Uani 1.0 2 d . . .
C65 C 0.3310(8) 0.7831(3) 0.1007(4) 0.0314(14) Uani 1.0 2 d . . .
C66 C 0.2517(7) 0.7361(3) 0.0967(4) 0.0283(13) Uani 1.0 2 d . . .
C67 C 0.1960(7) 0.7216(3) 0.1540(4) 0.0292(13) Uani 1.0 2 d . . .
C68 C 0.2099(7) 0.7548(2) 0.2119(4) 0.0263(13) Uani 1.0 2 d . . .
C69 C 0.1545(10) 0.8622(3) 0.2743(5) 0.0459(19) Uani 1.0 2 d . . .
C70 C 0.4299(10) 0.8696(3) 0.3014(5) 0.048(2) Uani 1.0 2 d . . .
C71 C 0.1511(7) 0.6262(3) 0.0823(4) 0.0308(14) Uani 1.0 2 d . . .
C72 C 0.2711(8) 0.5933(3) 0.0925(5) 0.0373(16) Uani 1.0 2 d . . .
C73 C 0.3077(9) 0.5675(3) 0.0381(5) 0.0443(18) Uani 1.0 2 d . . .
C74 C 0.2199(10) 0.5715(3) -0.0334(5) 0.0453(19) Uani 1.0 2 d . . .
C75 C 0.0941(9) 0.6046(4) -0.0471(5) 0.0464(19) Uani 1.0 2 d . . .
C76 C 0.0647(8) 0.6313(3) 0.0101(4) 0.0393(17) Uani 1.0 2 d . . .
C77 C -0.0887(7) 0.6695(3) 0.1255(4) 0.0281(13) Uani 1.0 2 d . . .
C78 C -0.1808(9) 0.6274(4) 0.1126(5) 0.0461(18) Uani 1.0 2 d . . .
C79 C -0.3299(8) 0.6337(4) 0.0897(5) 0.0456(18) Uani 1.0 2 d . . .
C80 C -0.3917(8) 0.6801(4) 0.0795(5) 0.049(2) Uani 1.0 2 d . . .
C81 C -0.3039(8) 0.7231(3) 0.0954(4) 0.0380(16) Uani 1.0 2 d . . .
C82 C -0.1517(8) 0.7179(3) 0.1173(4) 0.0312(14) Uani 1.0 2 d . . .
C83 C 0.5038(9) 0.5806(3) 0.3329(5) 0.0379(16) Uani 1.0 2 d . . .
C84 C 0.6483(9) 0.5608(4) 0.3664(5) 0.054(3) Uani 1.0 2 d . . .
C85A C 0.0579(14) 0.5189(5) 0.3244(7) 0.030(3) Uiso 0.502(11) 2 d PD A 1
C85B C 0.1084(15) 0.5119(5) 0.1941(7) 0.035(4) Uiso 0.498(11) 2 d PD A 2
C86A C 0.0515(11) 0.4767(6) 0.3718(5) 0.029(2) Uiso 0.502(11) 2 d PD A 1
C86B C 0.0961(17) 0.4723(8) 0.1412(8) 0.059(4) Uiso 0.498(11) 2 d PD A 2
C87 C -0.2954(5) 0.4743(5) -0.0271(3) 0.0559(13) Uani 1.0 2 d . . .
C88 C 0.1162(7) 0.4773(6) 0.7707(7) 0.124(5) Uani 1.0 2 d . . .
H2 H 0.3335 0.3601 0.1458 0.0349 Uiso 1.0 2 calc R . .
H3 H 0.3868 0.4062 0.0485 0.0471 Uiso 1.0 2 calc R . .
H4 H 0.2441 0.3928 -0.0695 0.0519 Uiso 1.0 2 calc R . .
H5 H 0.0442 0.3396 -0.0940 0.0510 Uiso 1.0 2 calc R . .
H6 H -0.0215 0.2967 0.0001 0.0456 Uiso 1.0 2 calc R . .
H8 H -0.1337 0.3540 0.1202 0.0416 Uiso 1.0 2 calc R . .
H9 H -0.3950 0.3455 0.0786 0.0519 Uiso 1.0 2 calc R . .
H10 H -0.5010 0.2631 0.0688 0.0473 Uiso 1.0 2 calc R . .
H11 H -0.3483 0.1923 0.0855 0.0528 Uiso 1.0 2 calc R . .
H12 H -0.0891 0.2011 0.1274 0.0444 Uiso 1.0 2 calc R . .
H15 H 0.2507 0.2313 0.0559 0.0399 Uiso 1.0 2 calc R . .
H16 H 0.3614 0.1542 0.0614 0.0478 Uiso 1.0 2 calc R . .
H17 H 0.4043 0.1040 0.1651 0.0412 Uiso 1.0 2 calc R . .
H21 H 0.4350 0.1120 0.4357 0.0437 Uiso 1.0 2 calc R . .
H22 H 0.4206 0.1676 0.5262 0.0441 Uiso 1.0 2 calc R . .
H23 H 0.2725 0.2411 0.4992 0.0420 Uiso 1.0 2 calc R . .
H26A H 0.1583 0.0579 0.3104 0.0511 Uiso 1.0 2 calc R . .
H26B H 0.1323 0.0660 0.2248 0.0511 Uiso 1.0 2 calc R . .
H26C H 0.0666 0.1060 0.2713 0.0511 Uiso 1.0 2 calc R . .
H27A H 0.5206 0.0991 0.3061 0.0536 Uiso 1.0 2 calc R . .
H27B H 0.4174 0.0556 0.2605 0.0536 Uiso 1.0 2 calc R . .
H27C H 0.4360 0.0604 0.3460 0.0536 Uiso 1.0 2 calc R . .
H29 H 0.3119 0.3591 0.4361 0.0483 Uiso 1.0 2 calc R . .
H30 H 0.3348 0.4116 0.5402 0.0582 Uiso 1.0 2 calc R . .
H31 H 0.1516 0.4063 0.6026 0.0880 Uiso 1.0 2 calc R . .
H32 H -0.0602 0.3548 0.5627 0.0642 Uiso 1.0 2 calc R . .
H33 H -0.0721 0.3029 0.4637 0.0584 Uiso 1.0 2 calc R . .
H35 H -0.0559 0.1975 0.3994 0.0720 Uiso 1.0 2 calc R . .
H36 H -0.2996 0.1726 0.3651 0.0824 Uiso 1.0 2 calc R . .
H37 H -0.4752 0.2170 0.2850 0.0922 Uiso 1.0 2 calc R . .
H38 H -0.4224 0.2925 0.2315 0.0878 Uiso 1.0 2 calc R . .
H39 H -0.1665 0.3211 0.2643 0.0650 Uiso 1.0 2 calc R . .
H41A H 0.6491 0.4234 0.3547 0.0598 Uiso 1.0 2 calc R . .
H41B H 0.7231 0.3689 0.3522 0.0598 Uiso 1.0 2 calc R . .
H41C H 0.6646 0.3846 0.4208 0.0598 Uiso 1.0 2 calc R . .
H45 H -0.1760 0.6270 0.2635 0.0620 Uiso 1.0 2 calc R . .
H46 H -0.4108 0.6560 0.2326 0.0820 Uiso 1.0 2 calc R . .
H47 H -0.4844 0.7288 0.2836 0.1069 Uiso 1.0 2 calc R . .
H48 H -0.2958 0.7777 0.3673 0.0909 Uiso 1.0 2 calc R . .
H49 H -0.0478 0.7465 0.3956 0.0613 Uiso 1.0 2 calc R . .
H51 H -0.0767 0.6484 0.4660 0.0596 Uiso 1.0 2 calc R . .
H52 H -0.0425 0.5904 0.5656 0.0879 Uiso 1.0 2 calc R . .
H53 H 0.1479 0.5363 0.5996 0.0640 Uiso 1.0 2 calc R . .
H54 H 0.3320 0.5374 0.5367 0.0634 Uiso 1.0 2 calc R . .
H55 H 0.3090 0.5903 0.4389 0.0598 Uiso 1.0 2 calc R . .
H58 H 0.2818 0.7065 0.4983 0.0490 Uiso 1.0 2 calc R . .
H59 H 0.4165 0.7787 0.5256 0.0525 Uiso 1.0 2 calc R . .
H60 H 0.4432 0.8355 0.4339 0.0457 Uiso 1.0 2 calc R . .
H64 H 0.3991 0.8449 0.1634 0.0434 Uiso 1.0 2 calc R . .
H65 H 0.3722 0.7931 0.0623 0.0377 Uiso 1.0 2 calc R . .
H66 H 0.2375 0.7152 0.0549 0.0339 Uiso 1.0 2 calc R . .
H69A H 0.1502 0.8882 0.2369 0.0551 Uiso 1.0 2 calc R . .
H69B H 0.1512 0.8787 0.3199 0.0551 Uiso 1.0 2 calc R . .
H69C H 0.0698 0.8392 0.2585 0.0551 Uiso 1.0 2 calc R . .
H70A H 0.5228 0.8504 0.3166 0.0576 Uiso 1.0 2 calc R . .
H70B H 0.4228 0.8930 0.3402 0.0576 Uiso 1.0 2 calc R . .
H70C H 0.4281 0.8889 0.2573 0.0576 Uiso 1.0 2 calc R . .
H72 H 0.3315 0.5887 0.1406 0.0448 Uiso 1.0 2 calc R . .
H73 H 0.3935 0.5465 0.0487 0.0532 Uiso 1.0 2 calc R . .
H74 H 0.2430 0.5529 -0.0717 0.0543 Uiso 1.0 2 calc R . .
H75 H 0.0313 0.6081 -0.0949 0.0556 Uiso 1.0 2 calc R . .
H76 H -0.0172 0.6540 0.0002 0.0472 Uiso 1.0 2 calc R . .
H78 H -0.1397 0.5942 0.1196 0.0553 Uiso 1.0 2 calc R . .
H79 H -0.3921 0.6046 0.0808 0.0547 Uiso 1.0 2 calc R . .
H80 H -0.4962 0.6834 0.0614 0.0584 Uiso 1.0 2 calc R . .
H81 H -0.3480 0.7559 0.0912 0.0456 Uiso 1.0 2 calc R . .
H82 H -0.0901 0.7472 0.1268 0.0375 Uiso 1.0 2 calc R . .
H84A H 0.7013 0.5843 0.4043 0.0647 Uiso 1.0 2 calc R . .
H84B H 0.7036 0.5569 0.3297 0.0647 Uiso 1.0 2 calc R . .
H84C H 0.6389 0.5276 0.3881 0.0647 Uiso 1.0 2 calc R . .
H87 H -0.3182 0.4737 0.0212 0.0670 Uiso 1.0 2 calc R . .
H88 H 0.0304 0.4783 0.7264 0.1493 Uiso 1.0 2 calc R . .

loop_
_atom_site_aniso_label
_atom_site_aniso_U_11
_atom_site_aniso_U_22
_atom_site_aniso_U_33
_atom_site_aniso_U_12
_atom_site_aniso_U_13
_atom_site_aniso_U_23
Cu1 0.0282(4) 0.0286(5) 0.0357(5) -0.0002(3) -0.0002(4) -0.0033(4)
Cu2 0.0276(4) 0.0283(5) 0.0360(5) 0.0015(3) 0.0004(4) 0.0046(4)
Cl1 0.0615(10) 0.296(5) 0.0916(14) -0.010(4) -0.0196(10) 0.049(4)
Cl2 0.222(4) 0.0283(10) 0.084(2) -0.0160(15) 0.007(3) 0.0074(11)
Cl3 0.118(2) 0.0659(15) 0.0624(15) 0.0339(14) 0.0029(14) -0.0056(12)
Cl4 0.0861(9) 0.0530(7) 0.0574(7) 0.0046(16) -0.0052(7) 0.0111(14)
Cl5 0.099(2) 0.245(4) 0.117(3) -0.094(3) -0.0309(17) 0.123(3)
Cl6 0.0602(13) 0.328(6) 0.0565(13) -0.050(3) 0.0278(11) -0.042(2)
P1 0.0204(8) 0.0283(8) 0.0325(9) -0.0032(7) 0.0000(7) 0.0042(7)
P2 0.0255(9) 0.0412(10) 0.0366(10) 0.0015(8) 0.0072(7) -0.0122(8)
P3 0.0213(8) 0.0437(10) 0.0350(9) 0.0043(7) 0.0077(7) 0.0125(8)
P4 0.0229(8) 0.0233(8) 0.0300(9) 0.0023(6) 0.0004(7) -0.0004(7)
P5 0.0671(7) 0.0294(5) 0.0362(5) -0.0027(12) 0.0231(5) -0.0005(11)
P6 0.0382(5) 0.0516(6) 0.0433(6) -0.0003(12) 0.0020(4) 0.0010(13)
F1 0.110(3) 0.074(2) 0.0346(13) -0.018(4) -0.0053(15) 0.005(4)
F2 0.137(3) 0.0476(15) 0.0774(19) 0.003(5) 0.078(2) 0.006(4)
F3 0.0495(14) 0.0659(17) 0.0728(18) -0.009(3) 0.0212(13) 0.007(4)
F4 0.0508(12) 0.0380(11) 0.0354(11) -0.002(3) 0.0164(9) -0.010(3)
F5 0.081(4) 0.025(2) 0.068(4) 0.007(2) 0.030(3) 0.004(2)
F6 0.110(5) 0.038(3) 0.052(3) 0.008(3) 0.043(3) -0.004(3)
F7 0.078(3) 0.120(3) 0.0543(18) -0.007(5) -0.0121(16) -0.023(5)
F8 0.068(3) 0.282(11) 0.129(5) 0.030(6) 0.034(3) -0.095(7)
F9 0.078(2) 0.076(2) 0.0537(16) -0.014(4) -0.0064(14) 0.007(4)
F10 0.089(4) 0.389(19) 0.087(4) 0.114(7) 0.033(3) 0.025(6)
F11 0.277(10) 0.064(4) 0.064(4) -0.044(5) -0.042(5) 0.016(3)
F12 0.370(16) 0.105(6) 0.155(8) -0.169(9) -0.078(9) 0.068(6)
O1 0.028(2) 0.032(3) 0.024(3) 0.0005(19) 0.0010(17) 0.0016(18)
O2 0.025(2) 0.030(3) 0.030(3) 0.0025(18) 0.0089(18) 0.0037(18)
N1 0.037(4) 0.042(4) 0.028(3) -0.004(3) 0.004(3) -0.000(3)
N2 0.035(4) 0.037(4) 0.038(4) 0.008(3) 0.005(3) 0.004(3)
N3A 0.060(8) 0.028(6) 0.045(8) 0.020(5) 0.009(6) 0.010(5)
N3B 0.031(6) 0.038(6) 0.023(5) -0.007(5) 0.000(4) -0.006(4)
N4A 0.055(8) 0.026(6) 0.051(8) 0.000(5) 0.019(6) -0.004(5)
N4B 0.029(5) 0.048(7) 0.027(6) 0.021(5) 0.009(5) 0.003(5)
C1 0.020(3) 0.021(3) 0.048(4) 0.004(3) 0.008(3) 0.008(3)
C2 0.020(3) 0.027(3) 0.040(4) -0.007(3) 0.007(3) 0.004(3)
C3 0.031(4) 0.042(4) 0.049(5) 0.003(3) 0.019(4) 0.011(4)
C4 0.040(4) 0.040(4) 0.049(5) 0.005(4) 0.012(4) 0.021(4)
C5 0.051(5) 0.035(4) 0.037(4) 0.011(3) 0.003(3) 0.017(3)
C6 0.032(4) 0.030(4) 0.048(4) -0.002(3) 0.001(3) -0.004(3)
C7 0.026(4) 0.040(4) 0.031(4) -0.005(3) 0.007(3) -0.003(3)
C8 0.016(3) 0.032(4) 0.049(4) -0.007(3) -0.003(3) -0.004(3)
C9 0.027(4) 0.059(5) 0.043(4) 0.010(4) 0.008(3) 0.003(4)
C10 0.024(4) 0.067(5) 0.030(4) -0.016(4) 0.012(3) -0.012(4)
C11 0.028(4) 0.058(5) 0.043(5) -0.011(4) 0.005(3) -0.010(4)
C12 0.021(3) 0.046(5) 0.041(4) -0.006(3) 0.004(3) 0.003(4)
C13 0.021(3) 0.037(4) 0.019(3) -0.001(3) 0.002(3) -0.004(3)
C14 0.017(3) 0.027(3) 0.032(4) -0.004(3) 0.002(3) 0.005(3)
C15 0.028(4) 0.047(4) 0.025(4) -0.005(3) 0.007(3) -0.001(3)
C16 0.027(4) 0.044(5) 0.050(5) -0.006(3) 0.013(3) -0.011(4)
C17 0.028(3) 0.036(4) 0.044(4) -0.003(3) 0.017(3) -0.006(3)
C18 0.035(4) 0.039(4) 0.031(4) -0.012(3) 0.004(3) 0.004(3)
C19 0.040(4) 0.025(3) 0.022(3) -0.008(3) 0.003(3) -0.006(3)
C20 0.030(3) 0.023(3) 0.028(3) -0.002(3) 0.005(3) 0.008(3)
C21 0.048(4) 0.024(3) 0.037(4) -0.012(3) 0.012(3) -0.001(3)
C22 0.037(4) 0.039(4) 0.028(4) -0.009(3) -0.002(3) 0.007(3)
C23 0.040(4) 0.036(4) 0.034(4) -0.010(3) 0.019(3) -0.011(3)
C24 0.018(3) 0.030(3) 0.037(4) -0.006(3) 0.001(3) -0.018(3)
C25 0.028(3) 0.029(4) 0.024(3) -0.012(3) 0.010(3) -0.004(3)
C26 0.056(5) 0.028(4) 0.036(4) -0.016(3) -0.003(4) -0.000(3)
C27 0.058(5) 0.030(4) 0.041(5) 0.009(4) 0.004(4) -0.006(3)
C28 0.032(4) 0.048(5) 0.039(4) 0.007(4) 0.007(3) -0.009(4)
C29 0.048(4) 0.039(4) 0.030(4) -0.001(3) 0.005(3) -0.022(3)
C30 0.058(5) 0.045(5) 0.039(4) 0.009(4) 0.007(4) -0.017(4)
C31 0.103(8) 0.085(7) 0.036(5) 0.022(6) 0.025(5) -0.015(5)
C32 0.040(4) 0.077(6) 0.041(5) 0.011(4) 0.005(3) -0.012(4)
C33 0.036(4) 0.059(5) 0.047(5) 0.001(4) 0.004(4) -0.009(4)
C34 0.022(4) 0.063(5) 0.034(4) -0.004(3) 0.009(3) -0.017(4)
C35 0.050(5) 0.072(6) 0.062(6) -0.021(5) 0.021(5) -0.026(5)
C36 0.037(5) 0.101(8) 0.077(7) -0.037(5) 0.030(5) -0.036(6)
C37 0.032(5) 0.127(10) 0.075(7) -0.045(6) 0.019(5) -0.056(7)
C38 0.012(3) 0.138(11) 0.066(6) -0.000(4) 0.004(4) -0.049(6)
C39 0.029(4) 0.095(7) 0.047(5) -0.003(4) 0.025(4) -0.035(5)
C40 0.035(4) 0.040(4) 0.025(4) -0.005(3) 0.007(3) -0.002(3)
C41 0.038(4) 0.056(5) 0.051(5) -0.024(4) 0.004(4) -0.021(4)
C44 0.034(4) 0.070(6) 0.045(5) 0.011(4) 0.015(4) 0.029(5)
C45 0.025(4) 0.080(6) 0.040(4) -0.012(4) -0.010(3) 0.021(4)
C46 0.044(5) 0.119(10) 0.042(5) -0.006(5) 0.012(4) 0.041(5)
C47 0.030(5) 0.180(14) 0.060(6) 0.017(6) 0.017(5) 0.066(8)
C48 0.059(7) 0.111(10) 0.064(7) 0.034(6) 0.027(6) 0.038(7)
C49 0.028(4) 0.078(6) 0.051(5) 0.019(4) 0.018(4) 0.018(4)
C50 0.032(4) 0.043(4) 0.033(4) -0.008(3) 0.006(3) 0.012(3)
C51 0.040(4) 0.076(6) 0.035(4) -0.016(4) 0.014(3) 0.017(4)
C52 0.072(7) 0.100(8) 0.054(6) -0.032(6) 0.027(5) 0.027(6)
C53 0.065(5) 0.044(4) 0.035(4) -0.031(4) -0.015(4) 0.017(3)
C54 0.063(5) 0.040(5) 0.038(5) -0.005(4) -0.016(4) 0.007(4)
C55 0.034(4) 0.058(5) 0.053(5) -0.006(4) 0.005(4) 0.001(4)
C56 0.024(3) 0.037(4) 0.029(4) 0.004(3) -0.001(3) -0.006(3)
C57 0.033(4) 0.047(4) 0.034(4) 0.006(3) 0.018(3) -0.008(3)
C58 0.031(4) 0.056(5) 0.031(4) 0.016(4) 0.001(3) 0.008(4)
C59 0.046(5) 0.054(5) 0.030(4) 0.013(4) 0.009(4) 0.003(4)
C60 0.030(4) 0.048(5) 0.031(4) 0.002(3) -0.002(3) -0.008(3)
C61 0.034(4) 0.034(4) 0.030(4) 0.010(3) 0.006(3) 0.007(3)
C62 0.043(4) 0.024(4) 0.042(4) -0.005(3) 0.003(3) -0.009(3)
C63 0.025(3) 0.013(3) 0.028(3) -0.005(2) -0.000(3) 0.006(2)
C64 0.047(4) 0.022(3) 0.029(4) -0.008(3) -0.006(3) 0.002(3)
C65 0.039(4) 0.039(4) 0.018(3) 0.001(3) 0.009(3) 0.002(3)
C66 0.022(3) 0.026(3) 0.033(4) 0.007(3) 0.001(3) -0.004(3)
C67 0.023(3) 0.029(4) 0.032(4) 0.004(3) 0.000(3) 0.004(3)
C68 0.025(3) 0.015(3) 0.037(4) 0.006(3) 0.005(3) 0.003(3)
C69 0.066(5) 0.031(4) 0.039(4) 0.020(4) 0.009(4) -0.002(3)
C70 0.067(6) 0.029(4) 0.042(5) -0.014(4) 0.002(4) -0.009(4)
C71 0.029(3) 0.031(4) 0.026(3) 0.002(3) -0.003(3) -0.002(3)
C72 0.029(4) 0.036(4) 0.041(4) -0.006(3) -0.003(3) 0.000(3)
C73 0.037(4) 0.030(4) 0.063(5) 0.008(3) 0.006(4) -0.008(4)
C74 0.052(5) 0.038(4) 0.049(5) -0.007(4) 0.019(4) -0.012(4)
C75 0.041(4) 0.055(5) 0.037(4) 0.004(4) -0.000(4) -0.003(4)
C76 0.040(4) 0.042(4) 0.029(4) 0.012(3) -0.003(3) -0.016(3)
C77 0.020(3) 0.035(4) 0.025(3) 0.002(3) -0.001(3) -0.000(3)
C78 0.042(4) 0.046(5) 0.045(5) -0.010(4) 0.003(4) -0.004(4)
C79 0.029(4) 0.051(5) 0.049(5) -0.005(4) -0.005(3) 0.004(4)
C80 0.016(3) 0.085(6) 0.039(4) -0.001(4) -0.004(3) -0.001(4)
C81 0.033(4) 0.047(4) 0.034(4) 0.019(3) 0.010(3) 0.000(3)
C82 0.035(4) 0.035(4) 0.025(3) 0.007(3) 0.009(3) 0.006(3)
C83 0.039(4) 0.038(4) 0.036(4) 0.004(3) 0.008(4) 0.009(3)
C84 0.041(5) 0.058(6) 0.057(6) 0.000(4) 0.001(4) 0.011(5)
C87 0.052(3) 0.064(3) 0.044(3) -0.020(5) 0.0011(19) 0.018(5)
C88 0.028(3) 0.109(7) 0.219(11) 0.023(6) 0.002(4) -0.064(10)

loop_
_atom_type_symbol
_atom_type_description
_atom_type_scat_dispersion_real
_atom_type_scat_dispersion_imag
_atom_type_scat_source
C C 0.0033 0.0016
;
International Tables for Crystallography
(1992, Vol. C, Tables 4.2.6.8 and 6.1.1.4)
;
H H 0.0000 0.0000
;
International Tables for Crystallography
(1992, Vol. C, Table 6.1.1.4)
;
N N 0.0061 0.0033
;
International Tables for Crystallography
(1992, Vol. C, Tables 4.2.6.8 and 6.1.1.4)
;
O O 0.0106 0.0060
;
International Tables for Crystallography
(1992, Vol. C, Tables 4.2.6.8 and 6.1.1.4)
;
P P 0.1023 0.0942
;
International Tables for Crystallography
(1992, Vol. C, Tables 4.2.6.8 and 6.1.1.4)
;
F F 0.0171 0.0103
;
International Tables for Crystallography
(1992, Vol. C, Tables 4.2.6.8 and 6.1.1.4)
;
Cu Cu 0.3201 1.2651
;
International Tables for Crystallography
(1992, Vol. C, Tables 4.2.6.8 and 6.1.1.4)
;
Cl Cl 0.1484 0.1585
;
International Tables for Crystallography
(1992, Vol. C, Tables 4.2.6.8 and 6.1.1.4)
;

loop_
_geom_angle_atom_site_label_1
_geom_angle_atom_site_label_2
_geom_angle_atom_site_label_3
_geom_angle
_geom_angle_publ_flag
P1 Cu1 P2 115.11(7) yes
P1 Cu1 N1 117.0(2) yes
P1 Cu1 N4A 98.0(4) yes
P1 Cu1 N4B 122.3(3) yes
P2 Cu1 N1 109.43(18) yes
P2 Cu1 N4A 124.4(5) yes
P2 Cu1 N4B 92.0(4) yes
N1 Cu1 N4A 90.9(4) yes
N1 Cu1 N4B 97.2(4) yes
P3 Cu2 P4 115.08(7) yes
P3 Cu2 N2 108.2(2) yes
P3 Cu2 N3A 92.2(4) yes
P3 Cu2 N3B 128.5(4) yes
P4 Cu2 N2 117.5(2) yes
P4 Cu2 N3A 123.4(4) yes
P4 Cu2 N3B 94.8(3) yes
N2 Cu2 N3A 96.5(4) yes
N2 Cu2 N3B 91.3(4) yes
Cu1 P1 C1 117.1(2) yes
Cu1 P1 C7 111.8(3) yes
Cu1 P1 C14 116.6(2) yes
C1 P1 C7 103.0(3) yes
C1 P1 C14 102.7(4) yes
C7 P1 C14 104.0(3) yes
Cu1 P2 C24 113.4(3) yes
Cu1 P2 C28 116.9(3) yes
Cu1 P2 C34 116.8(3) yes
C24 P2 C28 102.9(4) yes
C24 P2 C34 101.4(4) yes
C28 P2 C34 103.3(4) yes
Cu2 P3 C44 116.1(3) yes
Cu2 P3 C50 114.0(3) yes
Cu2 P3 C57 112.1(3) yes
C44 P3 C50 105.1(4) yes
C44 P3 C57 102.8(4) yes
C50 P3 C57 105.7(4) yes
Cu2 P4 C67 116.4(3) yes
Cu2 P4 C71 117.6(3) yes
Cu2 P4 C77 111.6(3) yes
C67 P4 C71 102.7(4) yes
C67 P4 C77 105.2(3) yes
C71 P4 C77 101.7(3) yes
F1 P5 F2 90.75(18) yes
F1 P5 F3 178.0(5) yes
F1 P5 F4 90.62(17) yes
F1 P5 F5 91.3(4) yes
F1 P5 F6 87.6(4) yes
F2 P5 F3 89.75(18) yes
F2 P5 F4 178.60(17) yes
F2 P5 F5 89.2(4) yes
F2 P5 F6 90.7(4) yes
F3 P5 F4 88.89(15) yes
F3 P5 F5 90.5(4) yes
F3 P5 F6 90.5(4) yes
F4 P5 F5 90.5(3) yes
F4 P5 F6 89.7(4) yes
F5 P5 F6 178.9(3) yes
F7 P6 F8 90.7(3) yes
F7 P6 F9 176.3(4) yes
F7 P6 F10 91.2(3) yes
F7 P6 F11 91.1(5) yes
F7 P6 F12 88.6(5) yes
F8 P6 F9 92.4(3) yes
F8 P6 F10 168.2(7) yes
F8 P6 F11 83.5(6) yes
F8 P6 F12 92.8(8) yes
F9 P6 F10 85.4(3) yes
F9 P6 F11 87.3(4) yes
F9 P6 F12 93.2(5) yes
F10 P6 F11 84.8(6) yes
F10 P6 F12 98.9(7) yes
F11 P6 F12 176.3(7) yes
C13 O1 C25 115.1(5) yes
C56 O2 C68 115.5(5) yes
Cu1 N1 C40 172.0(7) yes
Cu2 N2 C83 172.9(7) yes
Cu2 N3A C85A 153.8(11) yes
Cu2 N3B C85B 161.9(13) yes
Cu1 N4A C42A 147.3(13) yes
Cu1 N4B C42B 151.6(10) yes
P1 C1 C2 116.3(5) yes
P1 C1 C6 121.9(5) yes
C2 C1 C6 121.8(7) yes
C1 C2 C3 117.3(6) yes
C2 C3 C4 119.8(7) yes
C3 C4 C5 121.7(9) yes
C4 C5 C6 120.5(7) yes
C1 C6 C5 118.8(7) yes
P1 C7 C8 116.4(5) yes
P1 C7 C12 124.3(6) yes
C8 C7 C12 119.3(6) yes
C7 C8 C9 120.7(7) yes
C8 C9 C10 118.8(7) yes
C9 C10 C11 119.8(7) yes
C10 C11 C12 120.9(8) yes
C7 C12 C11 120.3(7) yes
O1 C13 C14 117.0(6) yes
O1 C13 C18 120.5(6) yes
C14 C13 C18 122.4(7) yes
P1 C14 C13 118.3(6) yes
P1 C14 C15 125.8(5) yes
C13 C14 C15 115.5(6) yes
C14 C15 C16 121.2(7) yes
C15 C16 C17 122.0(8) yes
C16 C17 C18 119.4(7) yes
C13 C18 C17 119.2(7) yes
C13 C18 C19 116.3(7) yes
C17 C18 C19 124.6(7) yes
C18 C19 C20 107.9(6) yes
C18 C19 C26 107.2(5) yes
C18 C19 C27 110.7(7) yes
C20 C19 C26 109.5(6) yes
C20 C19 C27 111.7(5) yes
C26 C19 C27 109.8(6) yes
C19 C20 C21 127.9(6) yes
C19 C20 C25 118.0(6) yes
C21 C20 C25 113.9(6) yes
C20 C21 C22 123.9(7) yes
C21 C22 C23 120.1(7) yes
C22 C23 C24 120.5(7) yes
P2 C24 C23 126.8(6) yes
P2 C24 C25 115.4(5) yes
C23 C24 C25 117.7(6) yes
O1 C25 C20 119.5(6) yes
O1 C25 C24 116.4(6) yes
C20 C25 C24 123.9(6) yes
P2 C28 C29 115.8(6) yes
P2 C28 C33 125.3(6) yes
C29 C28 C33 118.5(8) yes
C28 C29 C30 119.3(8) yes
C29 C30 C31 117.4(8) yes
C30 C31 C32 124.1(9) yes
C31 C32 C33 115.6(9) yes
C28 C33 C32 125.0(8) yes
P2 C34 C35 122.7(6) yes
P2 C34 C39 117.3(7) yes
C35 C34 C39 120.0(7) yes
C34 C35 C36 117.6(9) yes
C35 C36 C37 123.0(12) yes
C36 C37 C38 123.1(9) yes
C37 C38 C39 116.1(9) yes
C34 C39 C38 120.3(9) yes
N1 C40 C41 178.6(9) yes
N4A C42A C43A 177.0(14) yes
N4B C42B C43B 173.0(17) yes
P3 C44 C45 119.1(7) yes
P3 C44 C49 122.3(6) yes
C45 C44 C49 118.6(8) yes
C44 C45 C46 119.7(10) yes
C45 C46 C47 124.1(9) yes
C46 C47 C48 117.4(9) yes
C47 C48 C49 116.9(11) yes
C44 C49 C48 123.3(9) yes
P3 C50 C51 120.1(6) yes
P3 C50 C55 120.5(7) yes
C51 C50 C55 119.5(8) yes
C50 C51 C52 112.7(8) yes
C51 C52 C53 126.8(11) yes
C52 C53 C54 117.5(9) yes
C53 C54 C55 119.9(8) yes
C50 C55 C54 123.5(9) yes
O2 C56 C57 114.5(6) yes
O2 C56 C61 120.9(7) yes
C57 C56 C61 124.5(7) yes
P3 C57 C56 117.1(5) yes
P3 C57 C58 126.0(6) yes
C56 C57 C58 116.8(7) yes
C57 C58 C59 120.7(8) yes
C58 C59 C60 122.1(7) yes
C59 C60 C61 116.8(7) yes
C56 C61 C60 118.9(7) yes
C56 C61 C62 118.5(6) yes
C60 C61 C62 122.5(6) yes
C61 C62 C63 107.4(6) yes
C61 C62 C69 105.7(7) yes
C61 C62 C70 113.1(6) yes
C63 C62 C69 108.5(6) yes
C63 C62 C70 112.5(7) yes
C69 C62 C70 109.3(6) yes
C62 C63 C64 125.6(6) yes
C62 C63 C68 119.9(7) yes
C64 C63 C68 114.4(6) yes
C63 C64 C65 122.9(6) yes
C64 C65 C66 119.2(7) yes
C65 C66 C67 119.6(6) yes
P4 C67 C66 122.5(5) yes
P4 C67 C68 118.9(6) yes
C66 C67 C68 118.6(6) yes
O2 C68 C63 119.3(6) yes
O2 C68 C67 115.5(6) yes
C63 C68 C67 125.1(7) yes
P4 C71 C72 120.8(5) yes
P4 C71 C76 123.7(6) yes
C72 C71 C76 115.5(7) yes
C71 C72 C73 124.2(7) yes
C72 C73 C74 120.4(7) yes
C73 C74 C75 117.9(9) yes
C74 C75 C76 119.3(7) yes
C71 C76 C75 122.7(7) yes
P4 C77 C78 118.3(6) yes
P4 C77 C82 122.5(5) yes
C78 C77 C82 119.1(6) yes
C77 C78 C79 119.9(8) yes
C78 C79 C80 121.6(8) yes
C79 C80 C81 120.3(7) yes
C80 C81 C82 119.4(7) yes
C77 C82 C81 119.6(7) yes
N2 C83 C84 177.9(9) yes
N3A C85A C86A 173.2(15) yes
N3B C85B C86B 169.1(15) yes
Cl1 C87 Cl2 105.9(6) yes
Cl1 C87 Cl3 116.1(6) yes
Cl2 C87 Cl3 107.4(4) yes
Cl4 C88 Cl5 123.6(9) yes
Cl4 C88 Cl6 107.3(8) yes
Cl5 C88 Cl6 107.5(5) yes
C1 C2 H2 121.354 no
C3 C2 H2 121.360 no
C2 C3 H3 120.126 no
C4 C3 H3 120.102 no
C3 C4 H4 119.141 no
C5 C4 H4 119.134 no
C4 C5 H5 119.740 no
C6 C5 H5 119.747 no
C1 C6 H6 120.596 no
C5 C6 H6 120.593 no
C7 C8 H8 119.658 no
C9 C8 H8 119.665 no
C8 C9 H9 120.588 no
C10 C9 H9 120.581 no
C9 C10 H10 120.104 no
C11 C10 H10 120.082 no
C10 C11 H11 119.531 no
C12 C11 H11 119.528 no
C7 C12 H12 119.868 no
C11 C12 H12 119.857 no
C14 C15 H15 119.378 no
C16 C15 H15 119.375 no
C15 C16 H16 118.982 no
C17 C16 H16 118.969 no
C16 C17 H17 120.290 no
C18 C17 H17 120.273 no
C20 C21 H21 118.061 no
C22 C21 H21 118.067 no
C21 C22 H22 119.929 no
C23 C22 H22 119.936 no
C22 C23 H23 119.767 no
C24 C23 H23 119.755 no
C19 C26 H26A 109.473 no
C19 C26 H26B 109.473 no
C19 C26 H26C 109.481 no
H26A C26 H26B 109.452 no
H26A C26 H26C 109.468 no
H26B C26 H26C 109.479 no
C19 C27 H27A 109.481 no
C19 C27 H27B 109.468 no
C19 C27 H27C 109.474 no
H27A C27 H27B 109.470 no
H27A C27 H27C 109.474 no
H27B C27 H27C 109.460 no
C28 C29 H29 120.350 no
C30 C29 H29 120.341 no
C29 C30 H30 121.294 no
C31 C30 H30 121.267 no
C30 C31 H31 117.948 no
C32 C31 H31 117.938 no
C31 C32 H32 122.219 no
C33 C32 H32 122.206 no
C28 C33 H33 117.511 no
C32 C33 H33 117.516 no
C34 C35 H35 121.223 no
C36 C35 H35 121.215 no
C35 C36 H36 118.513 no
C37 C36 H36 118.507 no
C36 C37 H37 118.450 no
C38 C37 H37 118.446 no
C37 C38 H38 121.968 no
C39 C38 H38 121.974 no
C34 C39 H39 119.848 no
C38 C39 H39 119.842 no
C40 C41 H41A 109.472 no
C40 C41 H41B 109.461 no
C40 C41 H41C 109.466 no
H41A C41 H41B 109.479 no
H41A C41 H41C 109.483 no
H41B C41 H41C 109.467 no
C44 C45 H45 120.156 no
C46 C45 H45 120.149 no
C45 C46 H46 117.940 no
C47 C46 H46 117.934 no
C46 C47 H47 121.317 no
C48 C47 H47 121.320 no
C47 C48 H48 121.544 no
C49 C48 H48 121.528 no
C44 C49 H49 118.367 no
C48 C49 H49 118.381 no
C50 C51 H51 123.649 no
C52 C51 H51 123.638 no
C51 C52 H52 116.615 no
C53 C52 H52 116.609 no
C52 C53 H53 121.263 no
C54 C53 H53 121.253 no
C53 C54 H54 120.049 no
C55 C54 H54 120.022 no
C50 C55 H55 118.249 no
C54 C55 H55 118.249 no
C57 C58 H58 119.662 no
C59 C58 H58 119.668 no
C58 C59 H59 118.919 no
C60 C59 H59 118.931 no
C59 C60 H60 121.606 no
C61 C60 H60 121.598 no
C63 C64 H64 118.571 no
C65 C64 H64 118.548 no
C64 C65 H65 120.416 no
C66 C65 H65 120.401 no
C65 C66 H66 120.187 no
C67 C66 H66 120.192 no
C62 C69 H69A 109.471 no
C62 C69 H69B 109.471 no
C62 C69 H69C 109.460 no
H69A C69 H69B 109.480 no
H69A C69 H69C 109.476 no
H69B C69 H69C 109.470 no
C62 C70 H70A 109.475 no
C62 C70 H70B 109.485 no
C62 C70 H70C 109.470 no
H70A C70 H70B 109.481 no
H70A C70 H70C 109.461 no
H70B C70 H70C 109.455 no
C71 C72 H72 117.885 no
C73 C72 H72 117.900 no
C72 C73 H73 119.819 no
C74 C73 H73 119.826 no
C73 C74 H74 121.067 no
C75 C74 H74 121.064 no
C74 C75 H75 120.339 no
C76 C75 H75 120.360 no
C71 C76 H76 118.655 no
C75 C76 H76 118.654 no
C77 C78 H78 120.054 no
C79 C78 H78 120.055 no
C78 C79 H79 119.213 no
C80 C79 H79 119.207 no
C79 C80 H80 119.849 no
C81 C80 H80 119.845 no
C80 C81 H81 120.320 no
C82 C81 H81 120.323 no
C77 C82 H82 120.196 no
C81 C82 H82 120.179 no
C83 C84 H84A 109.475 no
C83 C84 H84B 109.471 no
C83 C84 H84C 109.468 no
H84A C84 H84B 109.465 no
H84A C84 H84C 109.475 no
H84B C84 H84C 109.473 no
Cl1 C87 H87 109.071 no
Cl2 C87 H87 109.063 no
Cl3 C87 H87 109.086 no
Cl4 C88 H88 105.743 no
Cl5 C88 H88 105.749 no
Cl6 C88 H88 105.733 no

loop_
_geom_bond_atom_site_label_1
_geom_bond_atom_site_label_2
_geom_bond_distance
_geom_bond_publ_flag
Cu1 P1 2.272(2) yes
Cu1 P2 2.276(3) yes
Cu1 N1 2.021(6) yes
Cu1 N4A 2.105(12) yes
Cu1 N4B 2.156(12) yes
Cu2 P3 2.285(3) yes
Cu2 P4 2.2736(19) yes
Cu2 N2 2.000(6) yes
Cu2 N3A 2.133(13) yes
Cu2 N3B 2.114(12) yes
Cl1 C87 1.743(5) yes
Cl2 C87 1.701(11) yes
Cl3 C87 1.776(10) yes
Cl4 C88 1.577(12) yes
Cl5 C88 1.664(13) yes
Cl6 C88 2.031(15) yes
P1 C1 1.850(8) yes
P1 C7 1.807(7) yes
P1 C14 1.830(7) yes
P2 C24 1.816(6) yes
P2 C28 1.832(9) yes
P2 C34 1.819(8) yes
P3 C44 1.822(9) yes
P3 C50 1.826(8) yes
P3 C57 1.834(8) yes
P4 C67 1.830(7) yes
P4 C71 1.803(8) yes
P4 C77 1.840(6) yes
P5 F1 1.598(4) yes
P5 F2 1.601(5) yes
P5 F3 1.599(3) yes
P5 F4 1.595(3) yes
P5 F5 1.601(5) yes
P5 F6 1.575(6) yes
P6 F7 1.573(3) yes
P6 F8 1.494(6) yes
P6 F9 1.602(3) yes
P6 F10 1.542(8) yes
P6 F11 1.583(8) yes
P6 F12 1.460(9) yes
O1 C13 1.381(9) yes
O1 C25 1.356(7) yes
O2 C56 1.425(8) yes
O2 C68 1.376(9) yes
N1 C40 1.109(9) yes
N2 C83 1.174(10) yes
N3A C85A 1.103(18) yes
N3B C85B 1.076(18) yes
N4A C42A 1.22(2) yes
N4B C42B 1.19(2) yes
C1 C2 1.401(9) yes
C1 C6 1.384(10) yes
C2 C3 1.406(12) yes
C3 C4 1.381(11) yes
C4 C5 1.349(11) yes
C5 C6 1.382(12) yes
C7 C8 1.402(10) yes
C7 C12 1.378(11) yes
C8 C9 1.417(9) yes
C9 C10 1.409(12) yes
C10 C11 1.372(12) yes
C11 C12 1.412(10) yes
C13 C14 1.400(9) yes
C13 C18 1.402(10) yes
C14 C15 1.417(11) yes
C15 C16 1.342(11) yes
C16 C17 1.383(11) yes
C17 C18 1.356(12) yes
C18 C19 1.575(10) yes
C19 C20 1.489(9) yes
C19 C26 1.577(11) yes
C19 C27 1.514(11) yes
C20 C21 1.411(10) yes
C20 C25 1.438(9) yes
C21 C22 1.371(11) yes
C22 C23 1.412(10) yes
C23 C24 1.387(9) yes
C24 C25 1.419(10) yes
C28 C29 1.434(11) yes
C28 C33 1.363(13) yes
C29 C30 1.410(11) yes
C30 C31 1.395(16) yes
C31 C32 1.403(14) yes
C32 C33 1.364(13) yes
C34 C35 1.456(14) yes
C34 C39 1.378(11) yes
C35 C36 1.346(13) yes
C36 C37 1.346(14) yes
C37 C38 1.390(18) yes
C38 C39 1.450(11) yes
C40 C41 1.470(10) yes
C42A C43A 1.41(2) yes
C42B C43B 1.54(3) yes
C44 C45 1.417(11) yes
C44 C49 1.333(14) yes
C45 C46 1.327(12) yes
C46 C47 1.394(19) yes
C47 C48 1.423(16) yes
C48 C49 1.433(14) yes
C50 C51 1.443(12) yes
C50 C55 1.348(11) yes
C51 C52 1.440(14) yes
C52 C53 1.319(14) yes
C53 C54 1.376(14) yes
C54 C55 1.369(13) yes
C56 C57 1.371(11) yes
C56 C61 1.329(10) yes
C57 C58 1.383(10) yes
C58 C59 1.334(12) yes
C59 C60 1.406(12) yes
C60 C61 1.406(10) yes
C61 C62 1.565(11) yes
C62 C63 1.482(10) yes
C62 C69 1.514(12) yes
C62 C70 1.545(12) yes
C63 C64 1.424(11) yes
C63 C68 1.400(8) yes
C64 C65 1.387(10) yes
C65 C66 1.432(10) yes
C66 C67 1.384(11) yes
C67 C68 1.388(10) yes
C71 C72 1.389(10) yes
C71 C76 1.406(9) yes
C72 C73 1.359(13) yes
C73 C74 1.397(12) yes
C74 C75 1.430(12) yes
C75 C76 1.387(12) yes
C77 C78 1.383(11) yes
C77 C82 1.397(10) yes
C78 C79 1.355(11) yes
C79 C80 1.343(13) yes
C80 C81 1.384(12) yes
C81 C82 1.379(10) yes
C83 C84 1.431(11) yes
C85A C86A 1.443(18) yes
C85B C86B 1.43(3) yes
C2 H2 0.950 no
C3 H3 0.950 no
C4 H4 0.950 no
C5 H5 0.950 no
C6 H6 0.950 no
C8 H8 0.950 no
C9 H9 0.950 no
C10 H10 0.950 no
C11 H11 0.950 no
C12 H12 0.950 no
C15 H15 0.950 no
C16 H16 0.950 no
C17 H17 0.950 no
C21 H21 0.950 no
C22 H22 0.950 no
C23 H23 0.950 no
C26 H26A 0.980 no
C26 H26B 0.980 no
C26 H26C 0.980 no
C27 H27A 0.980 no
C27 H27B 0.980 no
C27 H27C 0.980 no
C29 H29 0.950 no
C30 H30 0.950 no
C31 H31 0.950 no
C32 H32 0.950 no
C33 H33 0.950 no
C35 H35 0.950 no
C36 H36 0.950 no
C37 H37 0.950 no
C38 H38 0.950 no
C39 H39 0.950 no
C41 H41A 0.980 no
C41 H41B 0.980 no
C41 H41C 0.980 no
C45 H45 0.950 no
C46 H46 0.950 no
C47 H47 0.950 no
C48 H48 0.950 no
C49 H49 0.950 no
C51 H51 0.950 no
C52 H52 0.950 no
C53 H53 0.950 no
C54 H54 0.950 no
C55 H55 0.950 no
C58 H58 0.950 no
C59 H59 0.950 no
C60 H60 0.950 no
C64 H64 0.950 no
C65 H65 0.950 no
C66 H66 0.950 no
C69 H69A 0.980 no
C69 H69B 0.980 no
C69 H69C 0.980 no
C70 H70A 0.980 no
C70 H70B 0.980 no
C70 H70C 0.980 no
C72 H72 0.950 no
C73 H73 0.950 no
C74 H74 0.950 no
C75 H75 0.950 no
C76 H76 0.950 no
C78 H78 0.950 no
C79 H79 0.950 no
C80 H80 0.950 no
C81 H81 0.950 no
C82 H82 0.950 no
C84 H84A 0.980 no
C84 H84B 0.980 no
C84 H84C 0.980 no
C87 H87 1.000 no
C88 H88 1.000 no

loop_
_geom_contact_atom_site_label_1
_geom_contact_atom_site_label_2
_geom_contact_distance
_geom_contact_publ_flag
_geom_contact_site_symmetry_2
Cu1 O1 3.188(5) no .
Cu2 O2 3.154(5) no .
P1 O1 2.929(5) no .
P2 O1 2.838(6) no .
P3 O2 2.819(6) no .
P4 O2 2.889(5) no .
O1 C7 3.471(8) no .
O1 C12 3.438(8) no .
O1 C19 2.810(8) no .
O1 C26 3.287(9) no .
O1 C34 3.184(10) no .
O1 C35 3.578(13) no .
O2 C44 3.160(11) no .
O2 C49 3.517(11) no .
O2 C62 2.816(9) no .
O2 C69 3.251(10) no .
O2 C77 3.484(8) no .
O2 C82 3.438(7) no .
N3A C50 3.383(15) no .
N3A C55 3.438(15) no .
N3B C71 3.531(14) no .
N3B C72 3.473(15) no .
N4A C2 3.536(17) no .
N4B C28 3.477(14) no .
N4B C29 3.467(13) no .
C1 C4 2.735(12) no .
C1 C8 3.293(10) no .
C1 C15 3.136(10) no .
C2 C5 2.790(10) no .
C2 C42A 3.345(18) no .
C3 C6 2.777(10) no .
C6 C7 3.112(12) no .
C6 C8 3.360(12) no .
C6 C14 3.589(10) no .
C6 C15 3.534(10) no .
C7 C10 2.813(10) no .
C7 C13 3.592(9) no .
C7 C39 3.444(12) no .
C8 C11 2.777(11) no .
C8 C39 3.418(12) no .
C9 C12 2.800(11) no .
C9 C38 3.561(15) no .
C10 C38 3.404(13) no .
C12 C13 3.523(9) no .
C12 C14 3.105(9) no .
C13 C16 2.720(11) no .
C13 C20 2.770(9) no .
C13 C24 3.532(10) no .
C13 C26 3.243(10) no .
C14 C17 2.813(10) no .
C14 C25 3.499(10) no .
C15 C18 2.764(10) no .
C17 C26 3.424(12) no .
C17 C27 2.943(11) no .
C18 C25 2.794(11) no .
C20 C23 2.867(10) no .
C21 C24 2.804(9) no .
C21 C26 3.460(10) no .
C21 C27 2.992(12) no .
C22 C25 2.763(9) no .
C23 C28 3.128(11) no .
C24 C35 3.068(11) no .
C25 C26 3.225(10) no .
C25 C34 3.399(10) no .
C25 C35 3.529(13) no .
C28 C31 2.755(13) no .
C28 C42B 3.559(17) no .
C29 C32 2.833(13) no .
C29 C42B 3.342(16) no .
C30 C33 2.775(12) no .
C33 C34 3.114(12) no .
C33 C35 3.596(13) no .
C34 C37 2.757(12) no .
C35 C38 2.838(14) no .
C36 C39 2.767(16) no .
C44 C47 2.813(13) no .
C44 C51 3.086(12) no .
C44 C56 3.383(11) no .
C45 C48 2.798(16) no .
C45 C77 3.468(11) no .
C45 C78 3.424(12) no .
C46 C49 2.713(13) no .
C46 C79 3.572(14) no .
C46 C80 3.483(13) no .
C49 C51 3.490(13) no .
C49 C56 3.458(11) no .
C49 C57 3.069(11) no .
C50 C53 2.800(11) no .
C50 C58 3.206(11) no .
C50 C85A 3.450(14) no .
C51 C54 2.817(12) no .
C52 C55 2.668(16) no .
C55 C85A 3.319(14) no .
C56 C59 2.684(10) no .
C56 C63 2.766(10) no .
C56 C67 3.541(10) no .
C56 C69 3.121(11) no .
C57 C60 2.788(11) no .
C57 C68 3.514(10) no .
C58 C61 2.753(11) no .
C60 C69 3.391(10) no .
C60 C70 2.976(12) no .
C61 C68 2.775(10) no .
C63 C66 2.859(9) no .
C64 C67 2.793(10) no .
C64 C69 3.399(13) no .
C64 C70 2.967(11) no .
C65 C68 2.758(11) no .
C66 C71 3.034(9) no .
C66 C76 3.446(9) no .
C67 C76 3.592(10) no .
C67 C82 3.140(10) no .
C68 C69 3.166(11) no .
C68 C82 3.520(9) no .
C71 C74 2.847(12) no .
C71 C78 3.303(11) no .
C72 C75 2.754(11) no .
C72 C85B 3.498(17) no .
C73 C76 2.762(11) no .
C76 C77 3.096(11) no .
C76 C78 3.387(13) no .
C77 C80 2.748(9) no .
C78 C81 2.752(12) no .
C79 C82 2.739(11) no .
Cl2 C75 3.462(10) no .
Cl3 C5 3.392(9) no .
Cl3 C6 3.512(8) no .
F1 C88 3.394(10) no 1_655
F2 C27 3.432(10) no 2_656
F2 C70 3.358(11) no 2_646
F3 C41 3.368(11) no .
F3 C84 3.390(12) no .
F4 C41 3.268(9) no .
F4 C43B 3.283(19) no 1_655
F4 C84 3.261(10) no .
F5 C32 3.311(11) no 1_655
F5 C41 3.330(11) no .
F5 C60 3.045(9) no 2_646
F6 C21 3.057(9) no 2_656
F6 C52 3.404(13) no 1_655
F6 C84 3.395(11) no .
F7 N3A 3.589(14) no 1_655
F7 N4B 3.547(13) no 1_655
F7 C41 3.317(12) no .
F7 C42B 3.025(16) no 1_655
F7 C43B 2.900(15) no 1_655
F7 C84 3.304(12) no .
F7 C85A 3.055(13) no 1_655
F7 C86A 3.027(9) no 1_655
F8 C43A 3.442(14) no .
F8 C83 3.480(13) no .
F8 C84 3.544(13) no .
F9 C3 3.252(10) no .
F9 C73 3.353(10) no .
F9 C87 3.193(7) no 1_655
F10 N4A 3.412(15) no 1_655
F10 N4B 3.589(12) no 1_655
F10 C42A 3.163(16) no 1_655
F10 C43A 3.470(16) no 1_655
F10 C85B 3.383(15) no 1_655
F10 C86B 3.137(18) no 1_655
F10 C87 3.378(8) no 1_655
F11 C2 3.518(11) no .
F11 C3 3.553(10) no .
F11 C9 3.379(12) no 1_655
F11 C40 3.405(12) no .
F11 C41 3.410(11) no .
F12 C78 3.372(14) no 1_655
F12 C79 3.271(13) no 1_655
N1 C38 3.444(13) no 1_655
N2 C46 3.521(14) no 1_655
N3A F7 3.589(14) no 1_455
N3A C42A 3.589(19) no .
N3A C43A 3.48(2) no .
N4A F10 3.412(15) no 1_455
N4A C86A 3.464(18) no .
N4B F7 3.547(13) no 1_455
N4B F10 3.589(12) no 1_455
N4B C85B 3.530(18) no .
N4B C86B 3.45(2) no .
C2 F11 3.518(11) no .
C3 F9 3.252(10) no .
C3 F11 3.553(10) no .
C5 Cl3 3.392(9) no .
C6 Cl3 3.512(8) no .
C9 F11 3.379(12) no 1_455
C21 F6 3.057(9) no 2_646
C22 C58 3.434(10) no 2_646
C22 C59 3.497(11) no 2_646
C23 C59 3.472(11) no 2_646
C27 F2 3.432(10) no 2_646
C32 F5 3.311(11) no 1_455
C38 N1 3.444(13) no 1_455
C38 C40 3.250(15) no 1_455
C38 C41 3.587(16) no 1_455
C39 C41 3.526(13) no 1_455
C40 F11 3.405(12) no .
C40 C38 3.250(15) no 1_655
C41 F3 3.368(11) no .
C41 F4 3.268(9) no .
C41 F5 3.330(11) no .
C41 F7 3.317(12) no .
C41 F11 3.410(11) no .
C41 C38 3.587(16) no 1_655
C41 C39 3.526(13) no 1_655
C42A F10 3.163(16) no 1_455
C42A N3A 3.589(19) no .
C42A C85A 3.50(2) no .
C42B F7 3.025(16) no 1_455
C42B C85B 3.41(2) no .
C43A F8 3.442(14) no .
C43A F10 3.470(16) no 1_455
C43A N3A 3.48(2) no .
C43A C72 3.537(17) no .
C43B F4 3.283(19) no 1_455
C43B F7 2.900(15) no 1_455
C45 C84 3.484(14) no 1_455
C46 N2 3.521(14) no 1_455
C46 C83 3.300(15) no 1_455
C46 C84 3.568(16) no 1_455
C52 F6 3.404(13) no 1_455
C58 C22 3.434(10) no 2_656
C59 C22 3.497(11) no 2_656
C59 C23 3.472(11) no 2_656
C60 F5 3.045(9) no 2_656
C70 F2 3.358(11) no 2_656
C72 C43A 3.537(17) no .
C73 F9 3.353(10) no .
C75 Cl2 3.462(10) no .
C78 F12 3.372(14) no 1_455
C79 F12 3.271(13) no 1_455
C83 F8 3.480(13) no .
C83 C46 3.300(15) no 1_655
C84 F3 3.390(12) no .
C84 F4 3.261(10) no .
C84 F6 3.395(11) no .
C84 F7 3.304(12) no .
C84 F8 3.544(13) no .
C84 C45 3.484(14) no 1_655
C84 C46 3.568(16) no 1_655
C85A F7 3.055(13) no 1_455
C85A C42A 3.50(2) no .
C85B F10 3.383(15) no 1_455
C85B N4B 3.530(18) no .
C85B C42B 3.41(2) no .
C86A F7 3.027(9) no 1_455
C86A N4A 3.464(18) no .
C86B F10 3.137(18) no 1_455
C86B N4B 3.45(2) no .
C87 F9 3.193(7) no 1_455
C87 F10 3.378(8) no 1_455
C88 F1 3.394(10) no 1_455
Cu1 H2 3.1822 no .
Cu1 H8 3.5191 no .
Cu1 H29 3.2291 no .
Cu1 H39 3.1795 no .
Cu2 H45 3.2622 no .
Cu2 H55 3.2609 no .
Cu2 H72 3.2566 no .
Cu2 H78 3.5613 no .
P1 H2 2.8447 no .
P1 H6 2.9431 no .
P1 H8 2.7898 no .
P1 H12 2.9454 no .
P1 H15 3.0269 no .
P2 H23 3.0139 no .
P2 H29 2.8368 no .
P2 H33 2.9360 no .
P2 H35 3.0170 no .
P2 H39 2.8006 no .
P3 H45 2.8856 no .
P3 H49 2.8462 no .
P3 H51 2.9914 no .
P3 H55 2.8223 no .
P3 H58 3.0054 no .
P4 H66 2.9389 no .
P4 H72 2.8456 no .
P4 H76 2.9385 no .
P4 H78 2.8466 no .
P4 H82 2.9547 no .
O1 H12 2.9565 no .
O1 H26C 2.7930 no .
O1 H35 3.5564 no .
O2 H49 3.4475 no .
O2 H69C 2.7265 no .
O2 H82 2.9626 no .
N1 H2 2.9641 no .
N1 H29 2.7746 no .
N1 H41A 3.0415 no .
N1 H41B 3.0561 no .
N1 H41C 3.0470 no .
N2 H55 2.7950 no .
N2 H72 3.0944 no .
N2 H84A 3.0599 no .
N2 H84B 3.0820 no .
N2 H84C 3.0758 no .
N3A H45 3.0543 no .
N3A H55 3.2752 no .
N3A H78 3.5272 no .
N3B H72 3.1171 no .
N3B H78 2.9547 no .
N4A H2 3.1799 no .
N4A H8 2.9706 no .
N4A H39 3.5474 no .
N4B H8 3.4776 no .
N4B H29 3.2767 no .
N4B H39 2.9833 no .
C1 H3 3.2636 no .
C1 H5 3.2415 no .
C1 H8 3.0616 no .
C1 H15 2.6887 no .
C2 H4 3.2659 no .
C2 H6 3.2908 no .
C2 H15 3.3769 no .
C3 H5 3.2380 no .
C4 H2 3.2759 no .
C4 H6 3.2289 no .
C5 H3 3.2353 no .
C6 H2 3.2934 no .
C6 H4 3.2250 no .
C6 H8 3.2791 no .
C6 H15 2.8681 no .
C7 H6 2.6915 no .
C7 H9 3.3071 no .
C7 H11 3.2700 no .
C7 H39 3.1239 no .
C8 H6 2.9781 no .
C8 H10 3.2944 no .
C8 H12 3.2600 no .
C8 H39 2.8558 no .
C9 H11 3.2641 no .
C9 H38 3.1014 no .
C9 H39 3.2915 no .
C10 H8 3.2910 no .
C10 H12 3.2732 no .
C10 H38 3.0025 no .
C11 H9 3.2650 no .
C11 H38 3.5711 no .
C12 H6 3.3073 no .
C12 H8 3.2550 no .
C12 H10 3.2798 no .
C13 H12 2.8607 no .
C13 H15 3.2489 no .
C13 H17 3.2433 no .
C13 H26B 3.4771 no .
C13 H26C 3.0533 no .
C14 H6 3.5779 no .
C14 H12 2.6468 no .
C14 H16 3.2563 no .
C15 H6 3.5829 no .
C15 H12 3.4445 no .
C15 H17 3.2330 no .
C17 H15 3.2335 no .
C17 H26B 3.1687 no .
C17 H27A 2.9472 no .
C17 H27B 2.7608 no .
C18 H16 3.2157 no .
C18 H26A 3.3871 no .
C18 H26B 2.6364 no .
C18 H26C 2.7887 no .
C18 H27A 2.7001 no .
C18 H27B 2.7436 no .
C18 H27C 3.3895 no .
C19 H17 2.7707 no .
C19 H21 2.7944 no .
C20 H22 3.3018 no .
C20 H26A 2.7985 no .
C20 H26B 3.3334 no .
C20 H26C 2.6099 no .
C20 H27A 2.7076 no .
C20 H27B 3.3224 no .
C20 H27C 2.6627 no .
C21 H23 3.2643 no .
C21 H26A 3.3732 no .
C21 H27A 3.0985 no .
C21 H27C 2.7363 no .
C23 H21 3.2597 no .
C23 H35 3.1088 no .
C24 H22 3.2835 no .
C24 H29 3.5596 no .
C24 H35 2.6669 no .
C25 H21 3.2542 no .
C25 H23 3.2669 no .
C25 H26C 2.8931 no .
C25 H35 3.1692 no .
C26 H17 3.5612 no .
C26 H27A 3.3797 no .
C26 H27B 2.6694 no .
C26 H27C 2.7421 no .
C27 H17 2.6245 no .
C27 H21 2.6967 no .
C27 H26A 2.6494 no .
C27 H26B 2.7969 no .
C27 H26C 3.3627 no .
C28 H23 2.6858 no .
C28 H30 3.3229 no .
C28 H32 3.2740 no .
C29 H23 3.1430 no .
C29 H31 3.2503 no .
C29 H33 3.2561 no .
C30 H32 3.3281 no .
C31 H29 3.2628 no .
C31 H33 3.2003 no .
C32 H30 3.3235 no .
C33 H23 3.2364 no .
C33 H29 3.2627 no .
C33 H31 3.1962 no .
C34 H33 2.6334 no .
C34 H36 3.2611 no .
C34 H38 3.3168 no .
C35 H33 2.8882 no .
C35 H37 3.2041 no .
C35 H39 3.3159 no .
C36 H38 3.2622 no .
C37 H35 3.2218 no .
C37 H39 3.2732 no .
C38 H36 3.2466 no .
C39 H33 3.3063 no .
C39 H35 3.3133 no .
C39 H37 3.2738 no .
C40 H2 3.4887 no .
C40 H29 2.9830 no .
C42A H2 3.1307 no .
C42A H8 3.2384 no .
C42B H29 3.3297 no .
C44 H46 3.2260 no .
C44 H48 3.2844 no .
C44 H51 2.6707 no .
C45 H47 3.2525 no .
C45 H49 3.2238 no .
C45 H51 3.3577 no .
C46 H48 3.2790 no .
C47 H45 3.2547 no .
C47 H49 3.2898 no .
C48 H46 3.2614 no .
C49 H45 3.2221 no .
C49 H47 3.3085 no .
C49 H51 2.8282 no .
C50 H52 3.2593 no .
C50 H54 3.2385 no .
C50 H58 2.7603 no .
C51 H49 3.5311 no .
C51 H53 3.3186 no .
C51 H55 3.2659 no .
C51 H58 3.2965 no .
C52 H54 3.1657 no .
C53 H51 3.3176 no .
C53 H55 3.2240 no .
C54 H52 3.1539 no .
C55 H51 3.2842 no .
C55 H53 3.2412 no .
C55 H58 3.1277 no .
C56 H49 3.0197 no .
C56 H58 3.2112 no .
C56 H60 3.2203 no .
C56 H69B 3.3772 no .
C56 H69C 2.8856 no .
C57 H49 2.5891 no .
C57 H55 3.5372 no .
C57 H59 3.2141 no .
C58 H49 3.0856 no .
C58 H60 3.2534 no .
C60 H58 3.2522 no .
C60 H69B 3.1427 no .
C60 H70A 2.9275 no .
C60 H70B 2.8538 no .
C61 H59 3.2547 no .
C61 H69A 3.3211 no .
C61 H69B 2.5812 no .
C61 H69C 2.6596 no .
C61 H70A 2.7434 no .
C61 H70B 2.8373 no .
C61 H70C 3.4281 no .
C62 H60 2.7932 no .
C62 H64 2.7664 no .
C63 H65 3.3220 no .
C63 H69A 2.6984 no .
C63 H69B 3.2756 no .
C63 H69C 2.5500 no .
C63 H70A 2.7832 no .
C63 H70B 3.3437 no .
C63 H70C 2.6653 no .
C64 H66 3.2888 no .
C64 H69A 3.2706 no .
C64 H70A 3.1351 no .
C64 H70C 2.6639 no .
C66 H64 3.2856 no .
C66 H76 3.4551 no .
C66 H82 3.4060 no .
C67 H65 3.2915 no .
C67 H76 3.5563 no .
C67 H82 2.6729 no .
C68 H64 3.2382 no .
C68 H66 3.2455 no .
C68 H69C 2.8406 no .
C68 H82 2.8510 no .
C69 H60 3.5639 no .
C69 H64 3.5311 no .
C69 H70A 3.3360 no .
C69 H70B 2.6188 no .
C69 H70C 2.7521 no .
C70 H60 2.6540 no .
C70 H64 2.6526 no .
C70 H69A 2.6242 no .
C70 H69B 2.7299 no .
C70 H69C 3.3438 no .
C71 H66 2.5764 no .
C71 H73 3.2731 no .
C71 H75 3.3022 no .
C71 H78 3.1031 no .
C72 H66 3.2835 no .
C72 H74 3.2514 no .
C72 H76 3.2252 no .
C73 H75 3.2852 no .
C74 H72 3.2370 no .
C74 H76 3.2851 no .
C75 H66 3.5611 no .
C75 H73 3.2868 no .
C76 H66 2.7358 no .
C76 H72 3.2233 no .
C76 H74 3.2937 no .
C76 H78 3.3285 no .
C77 H45 3.1600 no .
C77 H76 2.6789 no .
C77 H79 3.2258 no .
C77 H81 3.2613 no .
C78 H45 2.8692 no .
C78 H76 3.0263 no .
C78 H80 3.2077 no .
C78 H82 3.2576 no .
C79 H45 3.2512 no .
C79 H46 3.0720 no .
C79 H81 3.2203 no .
C80 H46 3.0393 no .
C80 H78 3.2076 no .
C80 H82 3.2459 no .
C81 H46 3.5147 no .
C81 H79 3.2198 no .
C82 H76 3.3012 no .
C82 H78 3.2585 no .
C82 H80 3.2425 no .
C83 H55 3.0687 no .
C85A H45 3.5900 no .
C85A H55 3.3316 no .
C85B H72 3.2566 no .
C85B H78 3.2180 no .
H2 H3 2.3777 no .
H3 H4 2.3206 no .
H4 H5 2.2828 no .
H5 H6 2.3375 no .
H6 H8 3.1467 no .
H6 H15 3.0223 no .
H8 H9 2.3708 no .
H8 H39 2.9754 no .
H9 H10 2.3697 no .
H9 H38 3.3035 no .
H10 H11 2.3176 no .
H10 H38 3.0932 no .
H11 H12 2.3534 no .
H15 H16 2.2689 no .
H16 H17 2.3237 no .
H17 H26B 3.2088 no .
H17 H27A 2.6260 no .
H17 H27B 2.1994 no .
H17 H27C 3.5755 no .
H21 H22 2.2922 no .
H21 H26A 3.3414 no .
H21 H27A 2.8141 no .
H21 H27C 2.1877 no .
H22 H23 2.3578 no .
H23 H29 3.3849 no .
H23 H33 3.5095 no .
H23 H35 3.3582 no .
H26A H27A 3.5779 no .
H26A H27B 2.8276 no .
H26A H27C 2.5042 no .
H26B H27B 2.5847 no .
H26B H27C 3.1552 no .
H26C H27B 3.5944 no .
H26C H27C 3.5769 no .
H29 H30 2.3831 no .
H29 H41C 3.4526 no .
H30 H31 2.3333 no .
H31 H32 2.3549 no .
H32 H33 2.3094 no .
H33 H35 3.0539 no .
H35 H36 2.2923 no .
H36 H37 2.2519 no .
H37 H38 2.3452 no .
H38 H39 2.4264 no .
H45 H46 2.2496 no .
H45 H78 2.9821 no .
H45 H79 3.5864 no .
H46 H47 2.3336 no .
H46 H79 3.2440 no .
H46 H80 3.2329 no .
H47 H48 2.4136 no .
H48 H49 2.3818 no .
H49 H51 2.9562 no .
H49 H58 3.3529 no .
H51 H52 2.3926 no .
H51 H58 3.5854 no .
H52 H53 2.2379 no .
H53 H54 2.3447 no .
H54 H55 2.2939 no .
H55 H58 3.2956 no .
H58 H59 2.2636 no .
H59 H60 2.3638 no .
H60 H69B 3.2140 no .
H60 H70A 2.5690 no .
H60 H70B 2.3125 no .
H64 H65 2.3221 no .
H64 H69A 3.2254 no .
H64 H70A 2.8483 no .
H64 H70B 3.5551 no .
H64 H70C 2.0882 no .
H65 H66 2.3905 no .
H66 H76 2.8350 no .
H69A H70A 3.5539 no .
H69A H70B 2.7813 no .
H69A H70C 2.5229 no .
H69B H70A 3.5693 no .
H69B H70B 2.4933 no .
H69B H70C 3.1361 no .
H69C H70B 3.5506 no .
H69C H82 3.5249 no .
H72 H73 2.2763 no .
H73 H74 2.3598 no .
H74 H75 2.4006 no .
H75 H76 2.3225 no .
H76 H78 3.2184 no .
H78 H79 2.2946 no .
H79 H80 2.2796 no .
H80 H81 2.3371 no .
H81 H82 2.3364 no .
Cl1 H74 3.5106 no 1_455
Cl2 H17 3.3830 no 2_555
Cl2 H75 3.4317 no .
Cl2 H78 3.3179 no .
Cl3 H5 3.4226 no .
Cl3 H6 3.5988 no .
Cl3 H8 3.3569 no .
Cl3 H64 3.4314 no 2_545
Cl4 H4 3.0679 no 1_556
Cl4 H26B 3.0026 no 2_556
Cl4 H69A 3.0158 no 2_546
Cl4 H74 3.0064 no 1_556
Cl5 H26C 3.4420 no 2_556
Cl5 H27A 3.5418 no 2_656
Cl5 H27B 3.5255 no 2_656
Cl5 H53 2.9708 no .
Cl5 H74 3.2726 no 1_556
Cl6 H4 3.1283 no 1_556
Cl6 H31 3.0084 no .
Cl6 H69A 3.5046 no 2_546
Cl6 H69B 3.5287 no 2_546
Cl6 H69C 3.2306 no 2_546
Cl6 H70A 3.5622 no 2_646
Cl6 H70C 3.4700 no 2_646
P5 H26A 3.5104 no 2_656
P5 H27C 3.5711 no 2_656
P5 H41C 3.2801 no .
P5 H70B 3.4940 no 2_646
P5 H84C 3.2079 no .
P6 H3 3.5267 no .
P6 H41A 3.5050 no .
P6 H73 3.5498 no .
P6 H84B 3.4505 no .
P6 H87 3.2230 no 1_655
F1 H26A 2.6748 no 2_656
F1 H31 3.3595 no 1_655
F1 H32 3.4537 no 1_655
F1 H52 3.3476 no 1_655
F1 H53 3.2289 no 1_655
F1 H69B 2.8931 no 2_646
F1 H88 2.4044 no 1_655
F2 H26A 3.2745 no 2_656
F2 H27B 3.4718 no 2_656
F2 H27C 2.5868 no 2_656
F2 H30 2.9725 no .
F2 H54 3.0518 no .
F2 H69B 3.4249 no 2_646
F2 H70B 2.4269 no 2_646
F2 H70C 3.5673 no 2_646
F3 H30 3.1127 no .
F3 H41A 3.0404 no .
F3 H41C 2.9020 no .
F3 H54 3.0993 no .
F3 H84C 2.5029 no .
F4 H32 3.5809 no 1_655
F4 H41A 2.8653 no .
F4 H41C 2.8170 no .
F4 H52 3.5472 no 1_655
F4 H84A 3.2904 no .
F4 H84C 2.4896 no .
F5 H30 3.4476 no .
F5 H32 2.6204 no 1_655
F5 H41A 3.5250 no .
F5 H41C 2.4048 no .
F5 H60 2.5686 no 2_646
F5 H69B 2.7371 no 2_646
F5 H70B 2.8250 no 2_646
F6 H21 2.5235 no 2_656
F6 H26A 2.7749 no 2_656
F6 H27C 2.8269 no 2_656
F6 H52 2.7210 no 1_655
F6 H54 3.4602 no .
F6 H84A 2.9973 no .
F6 H84C 2.9096 no .
F7 H41A 2.5431 no .
F7 H41B 3.2744 no .
F7 H84B 2.6120 no .
F7 H84C 3.1558 no .
F8 H41A 3.0813 no .
F8 H72 3.3802 no .
F8 H73 3.4785 no .
F8 H84B 3.1603 no .
F8 H84C 3.4569 no .
F9 H3 2.3433 no .
F9 H9 3.4387 no 1_655
F9 H73 2.4661 no .
F9 H79 3.5658 no 1_655
F9 H87 2.2410 no 1_655
F10 H8 2.9304 no 1_655
F10 H9 3.4120 no 1_655
F10 H87 2.4919 no 1_655
F11 H2 2.8792 no .
F11 H3 2.9366 no .
F11 H8 3.4593 no 1_655
F11 H9 2.8120 no 1_655
F11 H38 3.3796 no 1_655
F11 H39 3.3406 no 1_655
F11 H41A 3.0774 no .
F11 H41B 3.2508 no .
F12 H45 3.1582 no 1_655
F12 H72 3.4419 no .
F12 H73 3.1480 no .
F12 H78 2.9347 no 1_655
F12 H79 2.7274 no 1_655
F12 H84B 2.8533 no .
F12 H87 3.4172 no 1_655
O1 H37 3.4773 no 1_655
O2 H47 3.3949 no 1_655
N1 H38 2.9726 no 1_655
N2 H46 3.0698 no 1_655
C2 H9 3.2179 no 1_655
C2 H10 3.3661 no 1_655
C3 H9 2.8700 no 1_655
C5 H81 3.5394 no 2_545
C5 H82 2.9721 no 2_545
C6 H82 3.2726 no 2_545
C8 H65 3.4454 no 2_545
C9 H3 3.4607 no 1_455
C9 H65 2.8868 no 2_545
C10 H15 3.3407 no 1_455
C10 H65 2.9015 no 2_545
C10 H66 3.5974 no 2_545
C10 H80 3.4487 no 2_445
C10 H81 3.5406 no 2_445
C11 H16 3.5433 no 1_455
C11 H65 3.3832 no 2_545
C11 H66 3.0761 no 2_545
C11 H80 3.2394 no 2_445
C12 H66 3.2001 no 2_545
C12 H75 3.4703 no 2_545
C13 H37 2.9440 no 1_655
C13 H75 3.5541 no 2_545
C14 H37 3.4471 no 1_655
C14 H76 3.5167 no 2_545
C15 H10 2.8255 no 1_655
C15 H76 2.9088 no 2_545
C16 H10 3.1875 no 1_655
C16 H11 3.2141 no 1_655
C16 H76 3.0372 no 2_545
C17 H37 3.3030 no 1_655
C17 H75 3.5076 no 2_545
C18 H37 2.8845 no 1_655
C18 H75 3.4352 no 2_545
C19 H37 3.4284 no 1_655
C20 H37 3.1684 no 1_655
C21 H36 3.5683 no 1_655
C21 H52 3.4729 no 2_546
C21 H58 3.5726 no 2_646
C22 H51 3.2607 no 2_546
C22 H58 3.2888 no 2_646
C22 H59 3.4067 no 2_646
C22 H84A 3.4612 no 2_646
C23 H48 3.5897 no 2_546
C23 H51 3.2330 no 2_546
C23 H59 3.1847 no 2_646
C25 H37 3.2465 no 1_655
C26 H52 3.5065 no 2_546
C26 H75 3.4160 no 2_545
C26 H88 3.2400 no 2_546
C27 H36 3.5061 no 1_655
C27 H54 3.4814 no 2_646
C29 H60 3.1484 no 2_646
C30 H48 3.5528 no 2_546
C30 H60 3.0815 no 2_646
C30 H70A 3.3596 no 2_646
C30 H70B 3.4249 no 2_646
C31 H48 3.3266 no 2_546
C31 H70A 3.5110 no 2_646
C32 H41C 3.5408 no 1_455
C32 H48 3.4226 no 2_546
C32 H49 3.1016 no 2_546
C32 H69B 3.5219 no 2_546
C33 H41B 3.3217 no 1_455
C33 H41C 3.5075 no 1_455
C33 H49 3.0990 no 2_546
C34 H41B 3.3493 no 1_455
C35 H58 3.2937 no 2_546
C36 H27A 3.3210 no 1_455
C36 H58 3.0184 no 2_546
C37 H27A 3.5792 no 1_455
C38 H41B 2.9757 no 1_455
C39 H41B 2.6392 no 1_455
C40 H38 2.9553 no 1_655
C40 H59 3.4850 no 2_646
C41 H33 3.5630 no 1_655
C41 H38 3.5467 no 1_655
C41 H39 3.4452 no 1_655
C43A H72 3.4585 no .
C45 H84A 3.3074 no 1_455
C45 H84B 3.0004 no 1_455
C46 H84A 3.4859 no 1_455
C46 H84B 3.3090 no 1_455
C48 H23 2.9566 no 2_556
C48 H70A 3.2853 no 1_455
C49 H23 3.3065 no 2_556
C51 H35 2.9395 no 2_556
C51 H84A 3.0194 no 1_455
C52 H35 3.0375 no 2_556
C52 H36 3.4587 no 2_556
C52 H84A 3.4407 no 1_455
C53 H36 3.4806 no 2_556
C54 H21 3.1791 no 2_656
C54 H27A 3.5734 no 2_656
C54 H27C 3.3337 no 2_656
C55 H21 3.2339 no 2_656
C56 H47 3.2348 no 1_655
C58 H22 3.1246 no 2_656
C58 H33 3.3860 no 2_556
C59 H22 3.3882 no 2_656
C59 H23 3.3690 no 2_656
C59 H32 3.5306 no 2_556
C59 H33 3.3602 no 2_556
C60 H32 3.3469 no 2_556
C60 H48 3.5262 no 1_655
C61 H32 3.4920 no 2_556
C61 H47 3.1800 no 1_655
C62 H47 3.4132 no 1_655
C63 H5 3.5460 no 2_555
C63 H47 2.8616 no 1_655
C64 H47 3.3152 no 1_655
C65 H6 3.0412 no 2_555
C65 H80 3.2714 no 1_655
C65 H81 3.1365 no 1_655
C66 H6 2.9111 no 2_555
C66 H80 2.9621 no 1_655
C67 H6 3.5598 no 2_555
C67 H47 3.3420 no 1_655
C68 H5 3.5863 no 2_555
C68 H47 2.9045 no 1_655
C69 H5 3.5006 no 2_555
C69 H32 3.4562 no 2_556
C69 H88 3.5092 no 2_556
C70 H30 3.4166 no 2_656
C70 H48 3.5074 no 1_655
C72 H79 3.2286 no 1_655
C72 H80 3.3754 no 1_655
C73 H79 2.8784 no 1_655
C73 H80 3.5281 no 1_655
C75 H11 3.5283 no 2_555
C75 H12 2.9601 no 2_555
C76 H12 3.2596 no 2_555
C78 H16 3.3754 no 2_555
C79 H16 2.8710 no 2_555
C79 H73 3.3917 no 1_455
C80 H10 3.5058 no 2_455
C80 H11 3.4462 no 2_455
C80 H15 3.4691 no 2_555
C80 H16 2.8599 no 2_555
C80 H66 3.4964 no 1_455
C81 H10 3.3503 no 2_455
C81 H15 3.0637 no 2_555
C81 H16 3.4174 no 2_555
C81 H65 3.4566 no 1_455
C82 H5 3.4209 no 2_555
C82 H15 3.2066 no 2_555
C83 H22 3.4595 no 2_656
C83 H46 3.0087 no 1_655
C84 H45 3.3608 no 1_655
C84 H46 3.5154 no 1_655
C85A H84B 3.4864 no 1_455
C88 H26A 3.3725 no 2_556
C88 H26B 3.3115 no 2_556
C88 H69A 3.3969 no 2_546
C88 H74 3.5395 no 1_556
H2 F11 2.8792 no .
H2 H9 3.1552 no 1_655
H2 H10 3.5043 no 1_655
H2 H38 3.0128 no 1_655
H3 P6 3.5267 no .
H3 F9 2.3433 no .
H3 F11 2.9366 no .
H3 C9 3.4607 no 1_655
H3 H9 2.5355 no 1_655
H3 H87 3.4342 no 1_655
H4 Cl4 3.0679 no 1_554
H4 Cl6 3.1283 no 1_554
H5 Cl3 3.4226 no .
H5 C63 3.5460 no 2_545
H5 C68 3.5863 no 2_545
H5 C69 3.5006 no 2_545
H5 C82 3.4209 no 2_545
H5 H69A 3.1224 no 2_545
H5 H69C 3.0355 no 2_545
H5 H81 3.5847 no 2_545
H5 H82 2.5758 no 2_545
H6 Cl3 3.5988 no .
H6 C65 3.0412 no 2_545
H6 C66 2.9111 no 2_545
H6 C67 3.5598 no 2_545
H6 H65 3.1787 no 2_545
H6 H66 2.9430 no 2_545
H6 H82 3.1598 no 2_545
H8 Cl3 3.3569 no .
H8 F10 2.9304 no 1_455
H8 F11 3.4593 no 1_455
H9 F9 3.4387 no 1_455
H9 F10 3.4120 no 1_455
H9 F11 2.8120 no 1_455
H9 C2 3.2179 no 1_455
H9 C3 2.8700 no 1_455
H9 H2 3.1552 no 1_455
H9 H3 2.5355 no 1_455
H9 H65 3.0802 no 2_545
H10 C2 3.3661 no 1_455
H10 C15 2.8255 no 1_455
H10 C16 3.1875 no 1_455
H10 C80 3.5058 no 2_445
H10 C81 3.3503 no 2_445
H10 H2 3.5043 no 1_455
H10 H15 2.4181 no 1_455
H10 H16 3.1314 no 1_455
H10 H65 3.1501 no 2_545
H10 H80 3.2459 no 2_445
H10 H81 3.0112 no 2_445
H11 C16 3.2141 no 1_455
H11 C75 3.5283 no 2_545
H11 C80 3.4462 no 2_445
H11 H16 2.8149 no 1_455
H11 H66 3.1742 no 2_545
H11 H80 2.8043 no 2_445
H12 C75 2.9601 no 2_545
H12 C76 3.2596 no 2_545
H12 H66 3.4059 no 2_545
H12 H75 2.6140 no 2_545
H12 H76 3.1189 no 2_545
H15 C10 3.3407 no 1_655
H15 C80 3.4691 no 2_545
H15 C81 3.0637 no 2_545
H15 C82 3.2066 no 2_545
H15 H10 2.4181 no 1_655
H15 H76 2.9690 no 2_545
H15 H81 3.2367 no 2_545
H15 H82 3.4362 no 2_545
H16 C11 3.5433 no 1_655
H16 C78 3.3754 no 2_545
H16 C79 2.8710 no 2_545
H16 C80 2.8599 no 2_545
H16 C81 3.4174 no 2_545
H16 H10 3.1314 no 1_655
H16 H11 2.8149 no 1_655
H16 H76 3.1191 no 2_545
H16 H79 3.0909 no 2_545
H16 H80 3.0374 no 2_545
H17 Cl2 3.3830 no 2_545
H21 F6 2.5235 no 2_646
H21 C54 3.1791 no 2_646
H21 C55 3.2339 no 2_646
H21 H36 3.5050 no 1_655
H21 H54 2.8772 no 2_646
H21 H55 2.9580 no 2_646
H22 C58 3.1246 no 2_646
H22 C59 3.3882 no 2_646
H22 C83 3.4595 no 2_646
H22 H51 3.2962 no 2_546
H22 H55 3.1733 no 2_646
H22 H58 3.1138 no 2_646
H22 H59 3.5576 no 2_646
H22 H84A 2.9447 no 2_646
H23 C48 2.9566 no 2_546
H23 C49 3.3065 no 2_546
H23 C59 3.3690 no 2_646
H23 H48 2.6778 no 2_546
H23 H49 3.2698 no 2_546
H23 H51 3.2230 no 2_546
H23 H59 3.2225 no 2_646
H26A P5 3.5104 no 2_646
H26A F1 2.6748 no 2_646
H26A F2 3.2745 no 2_646
H26A F6 2.7749 no 2_646
H26A C88 3.3725 no 2_546
H26A H52 2.9765 no 2_546
H26A H88 2.7086 no 2_546
H26B Cl4 3.0026 no 2_546
H26B C88 3.3115 no 2_546
H26B H75 2.7752 no 2_545
H26B H88 3.0443 no 2_546
H26C Cl5 3.4420 no 2_546
H26C H52 3.2042 no 2_546
H26C H75 3.2459 no 2_545
H26C H88 3.4863 no 2_546
H27A Cl5 3.5418 no 2_646
H27A C36 3.3210 no 1_655
H27A C37 3.5792 no 1_655
H27A C54 3.5734 no 2_646
H27A H36 2.6147 no 1_655
H27A H37 3.1317 no 1_655
H27A H53 3.5521 no 2_646
H27A H54 3.3686 no 2_646
H27B Cl5 3.5255 no 2_646
H27B F2 3.4718 no 2_646
H27C P5 3.5711 no 2_646
H27C F2 2.5868 no 2_646
H27C F6 2.8269 no 2_646
H27C C54 3.3337 no 2_646
H27C H54 2.7404 no 2_646
H29 H59 3.2359 no 2_646
H29 H60 2.9617 no 2_646
H30 F2 2.9725 no .
H30 F3 3.1127 no .
H30 F5 3.4476 no .
H30 C70 3.4166 no 2_646
H30 H54 3.3115 no .
H30 H60 2.8330 no 2_646
H30 H70A 3.1475 no 2_646
H30 H70B 2.7998 no 2_646
H31 Cl6 3.0084 no .
H31 F1 3.3595 no 1_455
H31 H53 3.4230 no .
H31 H69B 3.5985 no 2_546
H31 H70A 3.3650 no 2_646
H31 H88 3.4457 no .
H32 F1 3.4537 no 1_455
H32 F4 3.5809 no 1_455
H32 F5 2.6204 no 1_455
H32 C59 3.5306 no 2_546
H32 C60 3.3469 no 2_546
H32 C61 3.4920 no 2_546
H32 C69 3.4562 no 2_546
H32 H41C 3.2975 no 1_455
H32 H49 3.0577 no 2_546
H32 H69B 2.6737 no 2_546
H32 H69C 3.4609 no 2_546
H33 C41 3.5630 no 1_455
H33 C58 3.3860 no 2_546
H33 C59 3.3602 no 2_546
H33 H41B 3.0100 no 1_455
H33 H41C 3.2086 no 1_455
H33 H49 3.0113 no 2_546
H33 H58 3.3985 no 2_546
H33 H59 3.3403 no 2_546
H35 C51 2.9395 no 2_546
H35 C52 3.0375 no 2_546
H35 H51 2.8484 no 2_546
H35 H52 2.9844 no 2_546
H35 H58 3.2424 no 2_546
H36 C21 3.5683 no 1_455
H36 C27 3.5061 no 1_455
H36 C52 3.4587 no 2_546
H36 C53 3.4806 no 2_546
H36 H21 3.5050 no 1_455
H36 H27A 2.6147 no 1_455
H36 H58 2.7184 no 2_546
H37 O1 3.4773 no 1_455
H37 C13 2.9440 no 1_455
H37 C14 3.4471 no 1_455
H37 C17 3.3030 no 1_455
H37 C18 2.8845 no 1_455
H37 C19 3.4284 no 1_455
H37 C20 3.1684 no 1_455
H37 C25 3.2465 no 1_455
H37 H27A 3.1317 no 1_455
H38 F11 3.3796 no 1_455
H38 N1 2.9726 no 1_455
H38 C40 2.9553 no 1_455
H38 C41 3.5467 no 1_455
H38 H2 3.0128 no 1_455
H38 H41B 3.0898 no 1_455
H39 F11 3.3406 no 1_455
H39 C41 3.4452 no 1_455
H39 H41B 2.5260 no 1_455
H41A P6 3.5050 no .
H41A F3 3.0404 no .
H41A F4 2.8653 no .
H41A F5 3.5250 no .
H41A F7 2.5431 no .
H41A F8 3.0813 no .
H41A F11 3.0774 no .
H41A H84C 2.8236 no .
H41B F7 3.2744 no .
H41B F11 3.2508 no .
H41B C33 3.3217 no 1_655
H41B C34 3.3493 no 1_655
H41B C38 2.9757 no 1_655
H41B C39 2.6392 no 1_655
H41B H33 3.0100 no 1_655
H41B H38 3.0898 no 1_655
H41B H39 2.5260 no 1_655
H41C P5 3.2801 no .
H41C F3 2.9020 no .
H41C F4 2.8170 no .
H41C F5 2.4048 no .
H41C C32 3.5408 no 1_655
H41C C33 3.5075 no 1_655
H41C H32 3.2975 no 1_655
H41C H33 3.2086 no 1_655
H41C H59 3.1305 no 2_646
H41C H60 3.4424 no 2_646
H45 F12 3.1582 no 1_455
H45 C84 3.3608 no 1_455
H45 H84A 3.3803 no 1_455
H45 H84B 2.6487 no 1_455
H46 N2 3.0698 no 1_455
H46 C83 3.0087 no 1_455
H46 C84 3.5154 no 1_455
H46 H72 3.1293 no 1_455
H46 H84B 3.2140 no 1_455
H47 O2 3.3949 no 1_455
H47 C56 3.2348 no 1_455
H47 C61 3.1800 no 1_455
H47 C62 3.4132 no 1_455
H47 C63 2.8616 no 1_455
H47 C64 3.3152 no 1_455
H47 C67 3.3420 no 1_455
H47 C68 2.9045 no 1_455
H47 H70A 3.2599 no 1_455
H48 C23 3.5897 no 2_556
H48 C30 3.5528 no 2_556
H48 C31 3.3266 no 2_556
H48 C32 3.4226 no 2_556
H48 C60 3.5262 no 1_455
H48 C70 3.5074 no 1_455
H48 H23 2.6778 no 2_556
H48 H60 3.3957 no 1_455
H48 H70A 2.5703 no 1_455
H49 C32 3.1016 no 2_556
H49 C33 3.0990 no 2_556
H49 H23 3.2698 no 2_556
H49 H32 3.0577 no 2_556
H49 H33 3.0113 no 2_556
H51 C22 3.2607 no 2_556
H51 C23 3.2330 no 2_556
H51 H22 3.2962 no 2_556
H51 H23 3.2230 no 2_556
H51 H35 2.8484 no 2_556
H51 H84A 2.6938 no 1_455
H52 F1 3.3476 no 1_455
H52 F4 3.5472 no 1_455
H52 F6 2.7210 no 1_455
H52 C21 3.4729 no 2_556
H52 C26 3.5065 no 2_556
H52 H26A 2.9765 no 2_556
H52 H26C 3.2042 no 2_556
H52 H35 2.9844 no 2_556
H52 H84A 3.3673 no 1_455
H53 Cl5 2.9708 no .
H53 F1 3.2289 no 1_455
H53 H27A 3.5521 no 2_656
H53 H31 3.4230 no .
H53 H88 3.2855 no .
H54 F2 3.0518 no .
H54 F3 3.0993 no .
H54 F6 3.4602 no .
H54 C27 3.4814 no 2_656
H54 H21 2.8772 no 2_656
H54 H27A 3.3686 no 2_656
H54 H27C 2.7404 no 2_656
H54 H30 3.3115 no .
H55 H21 2.9580 no 2_656
H55 H22 3.1733 no 2_656
H58 C21 3.5726 no 2_656
H58 C22 3.2888 no 2_656
H58 C35 3.2937 no 2_556
H58 C36 3.0184 no 2_556
H58 H22 3.1138 no 2_656
H58 H33 3.3985 no 2_556
H58 H35 3.2424 no 2_556
H58 H36 2.7184 no 2_556
H59 C22 3.4067 no 2_656
H59 C23 3.1847 no 2_656
H59 C40 3.4850 no 2_656
H59 H22 3.5576 no 2_656
H59 H23 3.2225 no 2_656
H59 H29 3.2359 no 2_656
H59 H33 3.3403 no 2_556
H59 H41C 3.1305 no 2_656
H60 F5 2.5686 no 2_656
H60 C29 3.1484 no 2_656
H60 C30 3.0815 no 2_656
H60 H29 2.9617 no 2_656
H60 H30 2.8330 no 2_656
H60 H41C 3.4424 no 2_656
H60 H48 3.3957 no 1_655
H64 Cl3 3.4314 no 2_555
H65 C8 3.4454 no 2_555
H65 C9 2.8868 no 2_555
H65 C10 2.9015 no 2_555
H65 C11 3.3832 no 2_555
H65 C81 3.4566 no 1_655
H65 H6 3.1787 no 2_555
H65 H9 3.0802 no 2_555
H65 H10 3.1501 no 2_555
H65 H80 3.1399 no 1_655
H65 H81 2.7094 no 1_655
H66 C10 3.5974 no 2_555
H66 C11 3.0761 no 2_555
H66 C12 3.2001 no 2_555
H66 C80 3.4964 no 1_655
H66 H6 2.9430 no 2_555
H66 H11 3.1742 no 2_555
H66 H12 3.4059 no 2_555
H66 H80 2.5978 no 1_655
H69A Cl4 3.0158 no 2_556
H69A Cl6 3.5046 no 2_556
H69A C88 3.3969 no 2_556
H69A H5 3.1224 no 2_555
H69A H88 3.0981 no 2_556
H69B Cl6 3.5287 no 2_556
H69B F1 2.8931 no 2_656
H69B F2 3.4249 no 2_656
H69B F5 2.7371 no 2_656
H69B C32 3.5219 no 2_556
H69B H31 3.5985 no 2_556
H69B H32 2.6737 no 2_556
H69B H88 3.1222 no 2_556
H69C Cl6 3.2306 no 2_556
H69C H5 3.0355 no 2_555
H69C H32 3.4609 no 2_556
H70A Cl6 3.5622 no 2_656
H70A C30 3.3596 no 2_656
H70A C31 3.5110 no 2_656
H70A C48 3.2853 no 1_655
H70A H30 3.1475 no 2_656
H70A H31 3.3650 no 2_656
H70A H47 3.2599 no 1_655
H70A H48 2.5703 no 1_655
H70B P5 3.4940 no 2_656
H70B F2 2.4269 no 2_656
H70B F5 2.8250 no 2_656
H70B C30 3.4249 no 2_656
H70B H30 2.7998 no 2_656
H70C Cl6 3.4700 no 2_656
H70C F2 3.5673 no 2_656
H72 F8 3.3802 no .
H72 F12 3.4419 no .
H72 C43A 3.4585 no .
H72 H46 3.1293 no 1_655
H72 H79 3.1173 no 1_655
H72 H80 3.5203 no 1_655
H73 P6 3.5498 no .
H73 F8 3.4785 no .
H73 F9 2.4661 no .
H73 F12 3.1480 no .
H73 C79 3.3917 no 1_655
H73 H79 2.4666 no 1_655
H73 H87 3.4588 no 1_655
H74 Cl1 3.5106 no 1_655
H74 Cl4 3.0064 no 1_554
H74 Cl5 3.2726 no 1_554
H74 C88 3.5395 no 1_554
H75 Cl2 3.4317 no .
H75 C12 3.4703 no 2_555
H75 C13 3.5541 no 2_555
H75 C17 3.5076 no 2_555
H75 C18 3.4352 no 2_555
H75 C26 3.4160 no 2_555
H75 H12 2.6140 no 2_555
H75 H26B 2.7752 no 2_555
H75 H26C 3.2459 no 2_555
H76 C14 3.5167 no 2_555
H76 C15 2.9088 no 2_555
H76 C16 3.0372 no 2_555
H76 H12 3.1189 no 2_555
H76 H15 2.9690 no 2_555
H76 H16 3.1191 no 2_555
H78 Cl2 3.3179 no .
H78 F12 2.9347 no 1_455
H79 F9 3.5658 no 1_455
H79 F12 2.7274 no 1_455
H79 C72 3.2286 no 1_455
H79 C73 2.8784 no 1_455
H79 H16 3.0909 no 2_555
H79 H72 3.1173 no 1_455
H79 H73 2.4666 no 1_455
H80 C10 3.4487 no 2_455
H80 C11 3.2394 no 2_455
H80 C65 3.2714 no 1_455
H80 C66 2.9621 no 1_455
H80 C72 3.3754 no 1_455
H80 C73 3.5281 no 1_455
H80 H10 3.2459 no 2_455
H80 H11 2.8043 no 2_455
H80 H16 3.0374 no 2_555
H80 H65 3.1399 no 1_455
H80 H66 2.5978 no 1_455
H80 H72 3.5203 no 1_455
H81 C5 3.5394 no 2_555
H81 C10 3.5406 no 2_455
H81 C65 3.1365 no 1_455
H81 H5 3.5847 no 2_555
H81 H10 3.0112 no 2_455
H81 H15 3.2367 no 2_555
H81 H65 2.7094 no 1_455
H82 C5 2.9721 no 2_555
H82 C6 3.2726 no 2_555
H82 H5 2.5758 no 2_555
H82 H6 3.1598 no 2_555
H82 H15 3.4362 no 2_555
H84A F4 3.2904 no .
H84A F6 2.9973 no .
H84A C22 3.4612 no 2_656
H84A C45 3.3074 no 1_655
H84A C46 3.4859 no 1_655
H84A C51 3.0194 no 1_655
H84A C52 3.4407 no 1_655
H84A H22 2.9447 no 2_656
H84A H45 3.3803 no 1_655
H84A H51 2.6938 no 1_655
H84A H52 3.3673 no 1_655
H84B P6 3.4505 no .
H84B F7 2.6120 no .
H84B F8 3.1603 no .
H84B F12 2.8533 no .
H84B C45 3.0004 no 1_655
H84B C46 3.3090 no 1_655
H84B C85A 3.4864 no 1_655
H84B H45 2.6487 no 1_655
H84B H46 3.2140 no 1_655
H84C P5 3.2079 no .
H84C F3 2.5029 no .
H84C F4 2.4896 no .
H84C F6 2.9096 no .
H84C F7 3.1558 no .
H84C F8 3.4569 no .
H84C H41A 2.8236 no .
H87 P6 3.2230 no 1_455
H87 F9 2.2410 no 1_455
H87 F10 2.4919 no 1_455
H87 F12 3.4172 no 1_455
H87 H3 3.4342 no 1_455
H87 H73 3.4588 no 1_455
H88 F1 2.4044 no 1_455
H88 C26 3.2400 no 2_556
H88 C69 3.5092 no 2_546
H88 H26A 2.7086 no 2_556
H88 H26B 3.0443 no 2_556
H88 H26C 3.4863 no 2_556
H88 H31 3.4457 no .
H88 H53 3.2855 no .
H88 H69A 3.0981 no 2_546
H88 H69B 3.1222 no 2_546

loop_
_geom_torsion_atom_site_label_1
_geom_torsion_atom_site_label_2
_geom_torsion_atom_site_label_3
_geom_torsion_atom_site_label_4
_geom_torsion
_geom_torsion_publ_flag
P1 Cu1 P2 C24 72.52(10) no
P1 Cu1 P2 C28 -168.05(8) no
P1 Cu1 P2 C34 -44.94(12) no
P2 Cu1 P1 C1 174.11(8) no
P2 Cu1 P1 C7 55.64(10) no
P2 Cu1 P1 C14 -63.77(12) no
N1 Cu1 P1 C1 -55.2(3) no
N1 Cu1 P1 C7 -173.7(2) no
N1 Cu1 P1 C14 66.9(3) no
P1 Cu1 N4A C42A -51.6(16) no
N4A Cu1 P1 C1 39.9(4) no
N4A Cu1 P1 C7 -78.5(4) no
N4A Cu1 P1 C14 162.1(4) no
P1 Cu1 N4B C42B 177.7(16) no
N4B Cu1 P1 C1 64.0(4) no
N4B Cu1 P1 C7 -54.4(4) no
N4B Cu1 P1 C14 -173.8(4) no
N1 Cu1 P2 C24 -61.7(3) no
N1 Cu1 P2 C28 57.7(3) no
N1 Cu1 P2 C34 -179.2(2) no
P2 Cu1 N4A C42A -179.6(13) no
N4A Cu1 P2 C24 -166.9(4) no
N4A Cu1 P2 C28 -47.5(4) no
N4A Cu1 P2 C34 75.6(4) no
P2 Cu1 N4B C42B 56.1(18) no
N4B Cu1 P2 C24 -160.1(3) no
N4B Cu1 P2 C28 -40.6(3) no
N4B Cu1 P2 C34 82.5(3) no
N1 Cu1 N4A C42A 65.9(16) no
N1 Cu1 N4B C42B -53.8(18) no
N4A Cu1 N4B C42B -134(3) no
N4B Cu1 N4A C42A 168(2) no
P3 Cu2 P4 C67 63.10(11) no
P3 Cu2 P4 C71 -174.49(8) no
P3 Cu2 P4 C77 -57.52(10) no
P4 Cu2 P3 C44 45.25(12) no
P4 Cu2 P3 C50 167.63(8) no
P4 Cu2 P3 C57 -72.45(10) no
N2 Cu2 P3 C44 178.9(2) no
N2 Cu2 P3 C50 -58.7(2) no
N2 Cu2 P3 C57 61.2(2) no
P3 Cu2 N3A C85A -52(3) no
N3A Cu2 P3 C44 -83.5(4) no
N3A Cu2 P3 C50 38.9(4) no
N3A Cu2 P3 C57 158.8(4) no
N3B Cu2 P3 C44 -74.1(4) no
N3B Cu2 P3 C50 48.3(4) no
N3B Cu2 P3 C57 168.2(4) no
N2 Cu2 P4 C67 -66.2(3) no
N2 Cu2 P4 C71 56.3(3) no
N2 Cu2 P4 C77 173.2(2) no
P4 Cu2 N3A C85A -174(3) no
N3A Cu2 P4 C67 174.1(5) no
N3A Cu2 P4 C71 -63.5(5) no
N3A Cu2 P4 C77 53.5(5) no
N3B Cu2 P4 C67 -160.1(4) no
N3B Cu2 P4 C71 -37.7(4) no
N3B Cu2 P4 C77 79.3(4) no
N2 Cu2 N3A C85A 57(3) no
N3B Cu2 N3A C85A 140(3) no
Cu1 P1 C1 C2 30.3(5) no
Cu1 P1 C1 C6 -148.9(4) no
Cu1 P1 C7 C8 64.0(6) no
Cu1 P1 C7 C12 -114.9(6) no
Cu1 P1 C14 C13 37.2(5) no
Cu1 P1 C14 C15 -134.9(4) no
C1 P1 C7 C8 -62.5(6) no
C1 P1 C7 C12 118.6(6) no
C7 P1 C1 C2 153.4(5) no
C7 P1 C1 C6 -25.8(6) no
C1 P1 C14 C13 166.5(4) no
C1 P1 C14 C15 -5.6(5) no
C14 P1 C1 C2 -98.8(5) no
C14 P1 C1 C6 82.0(5) no
C7 P1 C14 C13 -86.4(5) no
C7 P1 C14 C15 101.6(5) no
C14 P1 C7 C8 -169.4(5) no
C14 P1 C7 C12 11.8(7) no
Cu1 P2 C24 C23 126.5(5) no
Cu1 P2 C24 C25 -49.2(5) no
Cu1 P2 C28 C29 -35.0(6) no
Cu1 P2 C28 C33 136.7(5) no
Cu1 P2 C34 C35 145.8(5) no
Cu1 P2 C34 C39 -33.1(7) no
C24 P2 C28 C29 89.9(5) no
C24 P2 C28 C33 -98.4(6) no
C28 P2 C24 C23 -0.7(6) no
C28 P2 C24 C25 -176.3(5) no
C24 P2 C34 C35 22.0(7) no
C24 P2 C34 C39 -156.9(6) no
C34 P2 C24 C23 -107.4(6) no
C34 P2 C24 C25 77.0(5) no
C28 P2 C34 C35 -84.4(7) no
C28 P2 C34 C39 96.7(6) no
C34 P2 C28 C29 -164.8(5) no
C34 P2 C28 C33 6.9(7) no
Cu2 P3 C44 C45 34.4(8) no
Cu2 P3 C44 C49 -146.3(6) no
Cu2 P3 C50 C51 -141.2(4) no
Cu2 P3 C50 C55 38.8(6) no
Cu2 P3 C57 C56 54.2(6) no
Cu2 P3 C57 C58 -126.8(6) no
C44 P3 C50 C51 -12.9(6) no
C44 P3 C50 C55 167.0(5) no
C50 P3 C44 C45 -92.5(7) no
C50 P3 C44 C49 86.7(8) no
C44 P3 C57 C56 -71.2(6) no
C44 P3 C57 C58 107.8(7) no
C57 P3 C44 C45 157.1(6) no
C57 P3 C44 C49 -23.6(8) no
C50 P3 C57 C56 178.8(5) no
C50 P3 C57 C58 -2.1(7) no
C57 P3 C50 C51 95.4(5) no
C57 P3 C50 C55 -84.7(6) no
Cu2 P4 C67 C66 137.8(4) no
Cu2 P4 C67 C68 -39.3(5) no
Cu2 P4 C71 C72 -31.2(6) no
Cu2 P4 C71 C76 148.6(4) no
Cu2 P4 C77 C78 -62.2(5) no
Cu2 P4 C77 C82 114.2(5) no
C67 P4 C71 C72 97.9(5) no
C67 P4 C71 C76 -82.2(6) no
C71 P4 C67 C66 7.8(5) no
C71 P4 C67 C68 -169.3(4) no
C67 P4 C77 C78 170.8(5) no
C67 P4 C77 C82 -12.8(6) no
C77 P4 C67 C66 -98.3(5) no
C77 P4 C67 C68 84.7(5) no
C71 P4 C77 C78 64.0(6) no
C71 P4 C77 C82 -119.6(5) no
C77 P4 C71 C72 -153.4(5) no
C77 P4 C71 C76 26.5(6) no
C13 O1 C25 C20 -37.3(8) no
C13 O1 C25 C24 147.2(5) no
C25 O1 C13 C14 -143.5(5) no
C25 O1 C13 C18 39.6(8) no
C56 O2 C68 C63 -32.6(7) no
C56 O2 C68 C67 144.7(5) no
C68 O2 C56 C57 -145.8(5) no
C68 O2 C56 C61 31.0(8) no
P1 C1 C2 C3 -179.6(4) no
P1 C1 C6 C5 -178.6(5) no
C2 C1 C6 C5 2.3(10) no
C6 C1 C2 C3 -0.5(10) no
C1 C2 C3 C4 -1.7(10) no
C2 C3 C4 C5 2.1(12) no
C3 C4 C5 C6 -0.2(12) no
C4 C5 C6 C1 -2.0(11) no
P1 C7 C8 C9 -179.6(5) no
P1 C7 C12 C11 179.6(5) no
C8 C7 C12 C11 0.8(11) no
C12 C7 C8 C9 -0.7(11) no
C7 C8 C9 C10 2.1(12) no
C8 C9 C10 C11 -3.8(12) no
C9 C10 C11 C12 4.0(12) no
C10 C11 C12 C7 -2.5(12) no
O1 C13 C14 P1 10.4(7) no
O1 C13 C14 C15 -176.7(5) no
O1 C13 C18 C17 177.0(5) no
O1 C13 C18 C19 -2.0(8) no
C14 C13 C18 C17 0.3(9) no
C14 C13 C18 C19 -178.8(5) no
C18 C13 C14 P1 -172.7(5) no
C18 C13 C14 C15 0.2(8) no
P1 C14 C15 C16 174.2(4) no
C13 C14 C15 C16 1.9(8) no
C14 C15 C16 C17 -4.5(10) no
C15 C16 C17 C18 4.9(10) no
C16 C17 C18 C13 -2.7(10) no
C16 C17 C18 C19 176.3(6) no
C13 C18 C19 C20 -34.1(8) no
C13 C18 C19 C26 83.7(7) no
C13 C18 C19 C27 -156.6(5) no
C17 C18 C19 C20 146.9(6) no
C17 C18 C19 C26 -95.3(8) no
C17 C18 C19 C27 24.4(9) no
C18 C19 C20 C21 -149.8(6) no
C18 C19 C20 C25 36.4(8) no
C26 C19 C20 C21 93.9(8) no
C26 C19 C20 C25 -79.9(7) no
C27 C19 C20 C21 -27.9(10) no
C27 C19 C20 C25 158.3(6) no
C19 C20 C21 C22 -173.6(7) no
C19 C20 C25 O1 -2.7(10) no
C19 C20 C25 C24 172.4(6) no
C21 C20 C25 O1 -177.4(6) no
C21 C20 C25 C24 -2.3(10) no
C25 C20 C21 C22 0.4(11) no
C20 C21 C22 C23 1.7(12) no
C21 C22 C23 C24 -2.0(11) no
C22 C23 C24 P2 -175.4(6) no
C22 C23 C24 C25 0.2(10) no
P2 C24 C25 O1 -6.7(8) no
P2 C24 C25 C20 178.1(4) no
C23 C24 C25 O1 177.3(6) no
C23 C24 C25 C20 2.0(10) no
P2 C28 C29 C30 175.6(5) no
P2 C28 C33 C32 -173.7(6) no
C29 C28 C33 C32 -2.2(12) no
C33 C28 C29 C30 3.3(10) no
C28 C29 C30 C31 -1.3(10) no
C29 C30 C31 C32 -2.0(13) no
C30 C31 C32 C33 3.1(14) no
C31 C32 C33 C28 -0.9(13) no
P2 C34 C35 C36 179.9(6) no
P2 C34 C39 C38 -179.6(6) no
C35 C34 C39 C38 1.5(13) no
C39 C34 C35 C36 -1.2(14) no
C34 C35 C36 C37 0.6(17) no
C35 C36 C37 C38 -0.2(19) no
C36 C37 C38 C39 0.4(18) no
C37 C38 C39 C34 -1.0(15) no
P3 C44 C45 C46 179.3(6) no
P3 C44 C49 C48 -178.4(6) no
C45 C44 C49 C48 0.9(14) no
C49 C44 C45 C46 0.1(13) no
C44 C45 C46 C47 -1.6(16) no
C45 C46 C47 C48 2.1(18) no
C46 C47 C48 C49 -1.1(17) no
C47 C48 C49 C44 -0.3(16) no
P3 C50 C51 C52 176.4(5) no
P3 C50 C55 C54 -176.7(5) no
C51 C50 C55 C54 3.2(12) no
C55 C50 C51 C52 -3.6(10) no
C50 C51 C52 C53 1.4(13) no
C51 C52 C53 C54 1.3(14) no
C52 C53 C54 C55 -1.9(12) no
C53 C54 C55 C50 -0.4(12) no
O2 C56 C57 P3 -1.6(9) no
O2 C56 C57 C58 179.2(6) no
O2 C56 C61 C60 -176.4(6) no
O2 C56 C61 C62 4.8(10) no
C57 C56 C61 C60 0.1(12) no
C57 C56 C61 C62 -178.7(7) no
C61 C56 C57 P3 -178.4(7) no
C61 C56 C57 C58 2.5(11) no
P3 C57 C58 C59 178.8(5) no
C56 C57 C58 C59 -2.2(11) no
C57 C58 C59 C60 -0.8(13) no
C58 C59 C60 C61 3.4(12) no
C59 C60 C61 C56 -3.0(11) no
C59 C60 C61 C62 175.8(7) no
C56 C61 C62 C63 -35.3(9) no
C56 C61 C62 C69 80.4(8) no
C56 C61 C62 C70 -160.0(6) no
C60 C61 C62 C63 145.9(7) no
C60 C61 C62 C69 -98.4(8) no
C60 C61 C62 C70 21.2(10) no
C61 C62 C63 C64 -150.0(5) no
C61 C62 C63 C68 33.7(8) no
C69 C62 C63 C64 96.2(7) no
C69 C62 C63 C68 -80.2(7) no
C70 C62 C63 C64 -24.9(8) no
C70 C62 C63 C68 158.8(5) no
C62 C63 C64 C65 -178.1(6) no
C62 C63 C68 O2 -1.7(8) no
C62 C63 C68 C67 -178.8(5) no
C64 C63 C68 O2 -178.4(5) no
C64 C63 C68 C67 4.5(8) no
C68 C63 C64 C65 -1.6(9) no
C63 C64 C65 C66 0.4(10) no
C64 C65 C66 C67 -1.8(9) no
C65 C66 C67 P4 -172.7(5) no
C65 C66 C67 C68 4.4(8) no
P4 C67 C68 O2 -6.0(7) no
P4 C67 C68 C63 171.1(4) no
C66 C67 C68 O2 176.8(5) no
C66 C67 C68 C63 -6.1(9) no
P4 C71 C72 C73 -179.5(5) no
P4 C71 C76 C75 -178.3(5) no
C72 C71 C76 C75 1.6(11) no
C76 C71 C72 C73 0.6(11) no
C71 C72 C73 C74 -2.2(12) no
C72 C73 C74 C75 1.6(12) no
C73 C74 C75 C76 0.4(12) no
C74 C75 C76 C71 -2.1(12) no
P4 C77 C78 C79 178.8(5) no
P4 C77 C82 C81 -177.4(5) no
C78 C77 C82 C81 -1.0(10) no
C82 C77 C78 C79 2.3(11) no
C77 C78 C79 C80 -0.3(13) no
C78 C79 C80 C81 -2.9(14) no
C79 C80 C81 C82 4.1(12) no
C80 C81 C82 C77 -2.1(11) no

loop_
_platon_squeeze_void_nr
_platon_squeeze_void_average_x
_platon_squeeze_void_average_y
_platon_squeeze_void_average_z
_platon_squeeze_void_volume
_platon_squeeze_void_count_electrons
_platon_squeeze_void_content
1 0.187 0.295 0.776 9 0 ' '
2 0.245 0.635 0.799 22 1 ' '
3 0.287 0.973 0.230 13 0 ' '
4 0.361 0.468 0.655 10 1 ' '
5 0.367 0.475 0.331 11 0 ' '
6 0.633 0.975 0.669 11 0 ' '
7 0.639 0.968 0.345 10 1 ' '
8 0.755 0.135 0.201 22 1 ' '
9 0.712 0.473 0.769 13 0 ' '
10 0.812 0.795 0.224 9 0 ' '
